data_9014752
loop_
_publ_author_name
'Kolitsch, U.'
'Merlino, S.'
'Holtstam, D.'

_publ_section_title
;
Molybdophyllite: crystal chemistry, crystal structure, OD character and
modular relationships with britvinite
;
_journal_issue 3
_journal_name_full 'Mineralogical Magazine'
_journal_page_first 493
_journal_page_last 516
_journal_paper_doi 10.1180/minmag.2012.076.3.04
_journal_volume 76
_journal_year 2012
_chemical_compound_source 'Harstigen, Filipstad, Sweden'
_chemical_formula_sum 'C3 H10 Mg9 O48 Pb8 Si10'
_chemical_formula_weight 2971.40
_chemical_name_mineral molybdophyllite
_space_group_crystal_system monoclinic
_space_group_IT_number 5
_space_group_name_Hall 'C 2y'
_space_group_name_H-M_alt 'C 1 2 1'
_atom_sites_solution_hydrogens geom
_atom_sites_solution_primary direct
_atom_sites_solution_secondary difmap
_audit_creation_method SHELXL-97
_cell_angle_alpha 90.00
_cell_angle_beta 97.36(4)
_cell_angle_gamma 90.00
_cell_formula_units_Z 2
_cell_length_a 16.232(6)
_cell_length_b 9.373(2)
_cell_length_c 14.060(3)
_cell_measurement_temperature 293(2)
_cell_volume 2121.5(10)
_computing_structure_refinement 'SHELXL-97 (Sheldrick, 1997)'
_computing_structure_solution 'SHELXS-97 (Sheldrick, 1990)'
_database_code_amcsd 0018886
_diffrn_ambient_temperature 293(2)
_diffrn_measured_fraction_theta_full 0.725
_diffrn_measured_fraction_theta_max 0.725
_diffrn_radiation_monochromator graphite
_diffrn_radiation_source 'fine-focus sealed tube'
_diffrn_radiation_type MoK\a
_diffrn_radiation_wavelength 0.71073
_diffrn_reflns_av_R_equivalents 0.0863
_diffrn_reflns_av_sigmaI/netI 0.1054
_diffrn_reflns_limit_h_max 22
_diffrn_reflns_limit_h_min -16
_diffrn_reflns_limit_k_max 9
_diffrn_reflns_limit_k_min -13
_diffrn_reflns_limit_l_max 14
_diffrn_reflns_limit_l_min -17
_diffrn_reflns_number 4215
_diffrn_reflns_theta_full 30.06
_diffrn_reflns_theta_max 30.06
_diffrn_reflns_theta_min 2.51
_exptl_absorpt_coefficient_mu 32.183
_exptl_crystal_density_diffrn 4.652
_exptl_crystal_density_method 'not measured'
_exptl_crystal_F_000 2631
_refine_diff_density_max 5.039
_refine_diff_density_min -6.424
_refine_diff_density_rms 0.762
_refine_ls_abs_structure_details 'Flack H D (1983), Acta Cryst. A39, 876-881'
_refine_ls_abs_structure_Flack 0.04(4)
_refine_ls_extinction_coef 0.00065(17)
_refine_ls_extinction_expression Fc^*^=kFc[1+0.001xFc^2^\l^3^/sin(2\q)]^-1/4^
_refine_ls_extinction_method SHELXL
_refine_ls_goodness_of_fit_ref 1.063
_refine_ls_hydrogen_treatment mixed
_refine_ls_matrix_type full
_refine_ls_number_parameters 204
_refine_ls_number_reflns 3164
_refine_ls_number_restraints 1
_refine_ls_restrained_S_all 1.063
_refine_ls_R_factor_all 0.1018
_refine_ls_R_factor_gt 0.0960
_refine_ls_shift/su_max 0.000
_refine_ls_shift/su_mean 0.000
_refine_ls_structure_factor_coef Fsqd
_refine_ls_weighting_details 'w=1/[\s^2^(Fo^2^)+(0.1420P)^2^+616.8878P] where P=(Fo^2^+2Fc^2^)/3'
_refine_ls_weighting_scheme calc
_refine_ls_wR_factor_gt 0.2542
_refine_ls_wR_factor_ref 0.2678
_reflns_number_gt 2996
_reflns_number_total 3164
_reflns_threshold_expression >2sigma(I)
_cod_original_formula_sum 'Pb8 Mg9 Si10 C3 (O48 H10)'
_cod_database_code 9014752
_cod_database_fobs_code 9014752

loop_
_space_group_symop_id
_space_group_symop_operation_xyz
1 x,y,z
2 1/2+x,1/2+y,z
3 -x,y,-z
4 1/2-x,1/2+y,-z

loop_
_atom_site_label
_atom_site_type_symbol
_atom_site_fract_x
_atom_site_fract_y
_atom_site_fract_z
_atom_site_U_iso_or_equiv
_atom_site_adp_type
_atom_site_occupancy
_atom_site_symmetry_multiplicity
_atom_site_calc_flag
_atom_site_refinement_flags
_atom_site_disorder_assembly
_atom_site_disorder_group
_atom_site_attached_hydrogens
Pb1 Pb 0.53822(11) 0.76413(16) 0.34453(15) 0.0255(5) Uani 1 1 d . . . 0
Pb2 Pb 0.26646(11) 1.24370(17) 0.34477(15) 0.0262(5) Uani 1 1 d . . . 0
Pb4 Pb 0.64230(11) 0.41228(17) 0.34460(15) 0.0259(5) Uani 1 1 d . . . 0
Pb3 Pb 0.32704(16) 0.6395(3) 0.44455(16) 0.0400(6) Uani 1 1 d . . . 0
Si1 Si 0.6340(8) 0.9913(13) 0.1983(11) 0.025(3) Uani 1 1 d . . . 0
Si2 Si 0.4646(9) 1.1388(15) 0.1896(11) 0.026(3) Uani 1 1 d . . . 0
Si3 Si 0.2997(8) 0.6405(12) 0.1894(9) 0.019(2) Uani 1 1 d . . . 0
Si4 Si 0.3087(9) 0.9608(13) 0.1978(11) 0.023(3) Uani 1 1 d . . . 0
Si5 Si 0.4568(8) 1.4635(12) 0.1973(11) 0.023(3) Uani 1 1 d . . . 0
Mg1 Mg 0.5000 1.308(2) 0.0000 0.019(4) Uiso 1 2 d S . . 0
Mg2 Mg 0.6645(9) 0.8049(16) 0.0057(13) 0.019(3) Uiso 1 1 d . . . 0
Mg3 Mg 0.5000 0.972(2) 0.0000 0.024(4) Uiso 1 2 d S . . 0
Mg4 Mg 0.1670(10) 0.9738(17) 0.0091(13) 0.022(3) Uiso 1 1 d . . . 0
Mg5 Mg 0.6663(9) 1.1409(18) -0.0034(12) 0.021(3) Uiso 1 1 d . . . 0
Mg6 Mg 0.5000 0.639(2) 0.0000 0.019(4) Uiso 1 2 d S . . 0
OW O 0.5000 1.140(5) 0.5000 0.020(8) Uiso 1 2 d S . . 2
O1 O 0.454(2) 0.811(3) 0.073(3) 0.023(6) Uiso 1 1 d . . . 1
O2 O 0.2832(16) 0.641(3) 0.074(2) 0.013(5) Uiso 1 1 d . . . 0
O3 O 0.7889(17) 0.811(3) 0.072(2) 0.016(5) Uiso 1 1 d . . . 1
O4 O 0.3813(17) 1.304(3) -0.078(2) 0.015(5) Uiso 1 1 d . . . 1
O5 O 0.391(2) 1.050(4) 0.239(3) 0.031(7) Uiso 1 1 d . . . 0
O6 O 0.552(2) 1.075(4) 0.237(3) 0.031(8) Uiso 1 1 d . . . 0
O7 O 0.621(2) 0.980(3) 0.080(3) 0.025(6) Uiso 1 1 d . . . 0
O8 O 0.461(2) 1.306(3) 0.231(3) 0.025(7) Uiso 1 1 d . . . 0
O9 O 0.4559(19) 1.137(4) 0.078(3) 0.025(6) Uiso 1 1 d . . . 0
O10 O 0.4494(19) 1.469(3) 0.078(3) 0.022(6) Uiso 1 1 d . . . 0
O11 O 0.6212(18) 0.642(3) 0.072(2) 0.021(6) Uiso 1 1 d . . . 1
O12 O 0.296(3) 0.971(5) 0.081(4) 0.043(10) Uiso 1 1 d . . . 0
O13 O 0.323(2) 0.794(4) 0.232(3) 0.033(8) Uiso 1 1 d . . . 0
O14 O 0.6543(19) 0.642(4) 0.393(3) 0.023(6) Uiso 1 1 d . . . 0
O15 O 0.714(2) 1.092(3) 0.230(3) 0.024(6) Uiso 1 1 d . . . 0
O16 O 0.240(2) 1.023(4) 0.257(3) 0.026(7) Uiso 1 1 d . . . 0
O17 O 0.372(2) 0.528(4) 0.230(3) 0.031(7) Uiso 1 1 d . . . 0
O18 O 0.532(2) 1.542(3) 0.254(3) 0.023(6) Uiso 1 1 d . . . 0
O19 O 0.645(2) 0.852(4) 0.257(3) 0.034(8) Uiso 1 1 d . . . 0
OC1 O 0.5000 0.625(5) 0.5000 0.027(9) Uiso 1 2 d S . . 0
OC4 O 0.604(3) 0.898(5) 0.501(4) 0.045(10) Uiso 1 1 d . . . 0
OC3 O 0.335(3) 1.103(5) 0.505(4) 0.052(12) Uiso 1 1 d . . . 0
OC2 O 0.069(3) -0.090(5) 0.502(4) 0.043(10) Uiso 1 1 d . . . 0
OC5 O 0.243(4) 0.398(7) 0.496(5) 0.060(13) Uiso 1 1 d . . . 0
C1 C 0.0000 -0.025(13) 0.5000 0.06(3) Uiso 1 2 d S . . 0
C2 C 0.168(6) 0.488(10) 0.503(8) 0.07(2) Uiso 1 1 d . . . 0

loop_
_atom_site_aniso_label
_atom_site_aniso_U_11
_atom_site_aniso_U_22
_atom_site_aniso_U_33
_atom_site_aniso_U_23
_atom_site_aniso_U_13
_atom_site_aniso_U_12
Pb1 0.0295(8) 0.0232(8) 0.0227(12) 0.0029(6) -0.0014(7) 0.0004(6)
Pb2 0.0323(8) 0.0229(8) 0.0239(12) 0.0017(6) 0.0049(7) -0.0013(6)
Pb4 0.0327(8) 0.0215(8) 0.0223(12) -0.0032(6) -0.0006(7) 0.0013(6)
Pb3 0.0587(14) 0.0505(13) 0.0091(13) 0.0014(8) -0.0019(10) -0.0003(10)
Si1 0.033(6) 0.013(5) 0.031(9) 0.002(5) 0.008(6) -0.007(4)
Si2 0.040(7) 0.020(5) 0.020(8) -0.003(5) 0.006(6) 0.004(5)
Si3 0.037(6) 0.012(4) 0.006(7) -0.004(4) -0.002(5) 0.004(4)
Si4 0.037(7) 0.019(5) 0.015(8) -0.009(4) 0.006(6) 0.000(4)
Si5 0.030(6) 0.009(4) 0.027(9) -0.005(4) -0.007(5) 0.005(4)

loop_
_atom_type_symbol
_atom_type_description
_atom_type_scat_dispersion_real
_atom_type_scat_dispersion_imag
_atom_type_scat_source
C C 0.0033 0.0016 'International Tables Vol C Tables 4.2.6.8 and 6.1.1.4'
H H 0.0000 0.0000 'International Tables Vol C Tables 4.2.6.8 and 6.1.1.4'
Mg Mg 0.0486 0.0363 'International Tables Vol C Tables 4.2.6.8 and 6.1.1.4'
O O 0.0106 0.0060 'International Tables Vol C Tables 4.2.6.8 and 6.1.1.4'
Pb Pb -3.3944 10.1111 'International Tables Vol C Tables 4.2.6.8 and 6.1.1.4'
Si Si 0.0817 0.0704 'International Tables Vol C Tables 4.2.6.8 and 6.1.1.4'

loop_
_geom_angle_atom_site_label_1
_geom_angle_atom_site_label_2
_geom_angle_atom_site_label_3
_geom_angle
_geom_angle_site_symmetry_1
_geom_angle_site_symmetry_3
_geom_angle_publ_flag
O14 Pb1 O19 72.4(13) . . ?
O14 Pb1 O18 72.6(12) . 1_545 ?
O19 Pb1 O18 90.6(12) . 1_545 ?
O14 Pb1 OC4 75.8(13) . . ?
O19 Pb1 OC4 91.3(15) . . ?
O18 Pb1 OC4 146.1(14) 1_545 . ?
O14 Pb1 OC1 77.2(9) . . ?
O19 Pb1 OC1 147.6(11) . . ?
O18 Pb1 OC1 90.7(13) 1_545 . ?
OC4 Pb1 OC1 70.4(13) . . ?
O14 Pb1 O6 119.2(10) . . ?
O19 Pb1 O6 50.6(11) . . ?
O18 Pb1 O6 121.0(11) 1_545 . ?
OC4 Pb1 O6 85.2(13) . . ?
OC1 Pb1 O6 146.8(12) . . ?
O14 Pb1 Si1 94.0(9) . . ?
O19 Pb1 Si1 22.2(10) . . ?
O18 Pb1 Si1 102.0(8) 1_545 . ?
OC4 Pb1 Si1 92.1(11) . . ?
OC1 Pb1 Si1 161.8(6) . . ?
O6 Pb1 Si1 28.9(7) . . ?
O14 Pb1 OC4 125.2(12) . 2_656 ?
O19 Pb1 OC4 138.8(12) . 2_656 ?
O18 Pb1 OC4 128.9(11) 1_545 2_656 ?
OC4 Pb1 OC4 63.4(15) . 2_656 ?
OC1 Pb1 OC4 56.2(12) . 2_656 ?
O6 Pb1 OC4 93.1(10) . 2_656 ?
Si1 Pb1 OC4 121.0(8) . 2_656 ?
O14 Pb1 Si5 90.4(9) . 1_545 ?
O19 Pb1 Si5 102.0(11) . 1_545 ?
O18 Pb1 Si5 18.8(8) 1_545 1_545 ?
OC4 Pb1 Si5 157.2(11) . 1_545 ?
OC1 Pb1 Si5 89.0(9) . 1_545 ?
O6 Pb1 Si5 117.5(8) . 1_545 ?
Si1 Pb1 Si5 107.2(3) . 1_545 ?
OC4 Pb1 Si5 113.6(8) 2_656 1_545 ?
O14 Pb1 Pb3 36.3(9) . 2_656 ?
O19 Pb1 Pb3 97.6(11) . 2_656 ?
O18 Pb1 Pb3 97.7(9) 1_545 2_656 ?
OC4 Pb1 Pb3 48.6(11) . 2_656 ?
OC1 Pb1 Pb3 50.14(6) . 2_656 ?
O6 Pb1 Pb3 126.0(7) . 2_656 ?
Si1 Pb1 Pb3 114.3(3) . 2_656 ?
OC4 Pb1 Pb3 89.1(8) 2_656 2_656 ?
Si5 Pb1 Pb3 110.5(2) 1_545 2_656 ?
O14 Pb1 O13 153.2(11) . . ?
O19 Pb1 O13 117.5(13) . . ?
O18 Pb1 O13 82.2(10) 1_545 . ?
OC4 Pb1 O13 125.9(12) . . ?
OC1 Pb1 O13 94.7(6) . . ?
O6 Pb1 O13 81.3(9) . . ?
Si1 Pb1 O13 99.9(7) . . ?
OC4 Pb1 O13 65.4(10) 2_656 . ?
Si5 Pb1 O13 63.7(6) 1_545 . ?
Pb3 Pb1 O13 144.8(6) 2_656 . ?
O14 Pb1 O17 111.5(11) . . ?
O19 Pb1 O17 121.1(13) . . ?
O18 Pb1 O17 44.0(9) 1_545 . ?
OC4 Pb1 O17 147.6(12) . . ?
OC1 Pb1 O17 80.3(9) . . ?
O6 Pb1 O17 114.6(10) . . ?
Si1 Pb1 O17 117.9(7) . . ?
OC4 Pb1 O17 89.0(10) 2_656 . ?
Si5 Pb1 O17 25.6(6) 1_545 . ?
Pb3 Pb1 O17 119.4(6) 2_656 . ?
O13 Pb1 O17 41.7(8) . . ?
O14 Pb2 O19 72.0(13) 3_455 3_455 ?
O14 Pb2 O16 72.0(12) 3_455 . ?
O19 Pb2 O16 91.1(13) 3_455 . ?
O14 Pb2 OC5 77.3(16) 3_455 1_565 ?
O19 Pb2 OC5 89.3(18) 3_455 1_565 ?
O16 Pb2 OC5 147.6(16) . 1_565 ?
O14 Pb2 OC3 78.8(13) 3_455 . ?
O19 Pb2 OC3 148.1(14) 3_455 . ?
O16 Pb2 OC3 92.0(14) . . ?
OC5 Pb2 OC3 71.6(18) 1_565 . ?
O14 Pb2 O5 118.8(11) 3_455 . ?
O19 Pb2 O5 121.4(13) 3_455 . ?
O16 Pb2 O5 50.4(10) . . ?
OC5 Pb2 O5 147.8(15) 1_565 . ?
OC3 Pb2 O5 83.9(13) . . ?
O14 Pb2 Si4 94.9(9) 3_455 . ?
O19 Pb2 Si4 103.1(10) 3_455 . ?
O16 Pb2 Si4 23.4(8) . . ?
OC5 Pb2 Si4 162.7(14) 1_565 . ?
OC3 Pb2 Si4 91.8(11) . . ?
O5 Pb2 Si4 27.5(7) . . ?
O14 Pb2 OC2 125.4(12) 3_455 4_566 ?
O19 Pb2 OC2 128.6(12) 3_455 4_566 ?
O16 Pb2 OC2 138.8(11) . 4_566 ?
OC5 Pb2 OC2 56.6(15) 1_565 4_566 ?
OC3 Pb2 OC2 61.1(13) . 4_566 ?
O5 Pb2 OC2 93.5(10) . 4_566 ?
Si4 Pb2 OC2 120.2(7) . 4_566 ?
O14 Pb2 Si1 89.9(9) 3_455 3_455 ?
O19 Pb2 Si1 18.6(9) 3_455 3_455 ?
O16 Pb2 Si1 101.7(9) . 3_455 ?
OC5 Pb2 Si1 88.3(14) 1_565 3_455 ?
OC3 Pb2 Si1 158.6(11) . 3_455 ?
O5 Pb2 Si1 117.5(8) . 3_455 ?
Si4 Pb2 Si1 107.3(3) . 3_455 ?
OC2 Pb2 Si1 114.0(8) 4_566 3_455 ?
O14 Pb2 Pb3 36.6(9) 3_455 4_556 ?
O19 Pb2 Pb3 97.6(10) 3_455 4_556 ?
O16 Pb2 Pb3 96.9(8) . 4_556 ?
OC5 Pb2 Pb3 51.0(14) 1_565 4_556 ?
OC3 Pb2 Pb3 50.5(10) . 4_556 ?
O5 Pb2 Pb3 125.2(7) . 4_556 ?
Si4 Pb2 Pb3 114.5(2) . 4_556 ?
OC2 Pb2 Pb3 89.0(8) 4_566 4_556 ?
Si1 Pb2 Pb3 110.9(2) 3_455 4_556 ?
O14 Pb2 O17 152.9(11) 3_455 1_565 ?
O19 Pb2 O17 82.2(11) 3_455 1_565 ?
O16 Pb2 O17 117.5(11) . 1_565 ?
OC5 Pb2 O17 94.7(15) 1_565 1_565 ?
OC3 Pb2 O17 123.7(12) . 1_565 ?
O5 Pb2 O17 81.5(9) . 1_565 ?
Si4 Pb2 O17 98.9(7) . 1_565 ?
OC2 Pb2 O17 65.9(10) 4_566 1_565 ?
Si1 Pb2 O17 63.8(6) 3_455 1_565 ?
Pb3 Pb2 O17 145.6(7) 4_556 1_565 ?
O14 Pb2 O15 111.0(10) 3_455 3_455 ?
O19 Pb2 O15 43.7(11) 3_455 3_455 ?
O16 Pb2 O15 121.2(11) . 3_455 ?
OC5 Pb2 O15 79.5(15) 1_565 3_455 ?
OC3 Pb2 O15 146.8(13) . 3_455 ?
O5 Pb2 O15 114.9(9) . 3_455 ?
Si4 Pb2 O15 117.8(6) . 3_455 ?
OC2 Pb2 O15 89.4(9) 4_566 3_455 ?
Si1 Pb2 O15 25.6(6) 3_455 3_455 ?
Pb3 Pb2 O15 119.8(5) 4_556 3_455 ?
O17 Pb2 O15 41.9(8) 1_565 3_455 ?
O14 Pb4 O16 72.6(11) . 3_545 ?
O14 Pb4 O18 72.8(12) . 1_545 ?
O16 Pb4 O18 90.3(12) 3_545 1_545 ?
O14 Pb4 OC2 77.7(13) . 3 ?
O16 Pb4 OC2 147.4(14) 3_545 3 ?
O18 Pb4 OC2 93.7(13) 1_545 3 ?
O14 Pb4 OC5 77.1(16) . 2_656 ?
O16 Pb4 OC5 90.8(16) 3_545 2_656 ?
O18 Pb4 OC5 148.1(16) 1_545 2_656 ?
OC2 Pb4 OC5 69.3(17) 3 2_656 ?
O14 Pb4 O8 117.9(10) . 1_545 ?
O16 Pb4 O8 119.5(12) 3_545 1_545 ?
O18 Pb4 O8 48.6(10) 1_545 1_545 ?
OC2 Pb4 O8 86.3(12) 3 1_545 ?
OC5 Pb4 O8 148.5(14) 2_656 1_545 ?
O14 Pb4 Si5 94.7(9) . 1_545 ?
O16 Pb4 Si5 102.5(10) 3_545 1_545 ?
O18 Pb4 Si5 22.6(8) 1_545 1_545 ?
OC2 Pb4 Si5 93.1(11) 3 1_545 ?
OC5 Pb4 Si5 161.6(13) 2_656 1_545 ?
O8 Pb4 Si5 26.4(6) 1_545 1_545 ?
O14 Pb4 OC3 126.7(13) . 2_646 ?
O16 Pb4 OC3 129.6(11) 3_545 2_646 ?
O18 Pb4 OC3 137.6(11) 1_545 2_646 ?
OC2 Pb4 OC3 61.4(13) 3 2_646 ?
OC5 Pb4 OC3 58.0(16) 2_656 2_646 ?
O8 Pb4 OC3 93.2(10) 1_545 2_646 ?
Si5 Pb4 OC3 118.7(8) 1_545 2_646 ?
O14 Pb4 Si4 90.5(8) . 3_545 ?
O16 Pb4 Si4 18.8(8) 3_545 3_545 ?
O18 Pb4 Si4 101.2(8) 1_545 3_545 ?
OC2 Pb4 Si4 157.4(11) 3 3_545 ?
OC5 Pb4 Si4 89.5(13) 2_656 3_545 ?
O8 Pb4 Si4 116.3(7) 1_545 3_545 ?
Si5 Pb4 Si4 107.2(4) 1_545 3_545 ?
OC3 Pb4 Si4 114.2(8) 2_646 3_545 ?
O14 Pb4 Pb3 36.7(9) . 2_656 ?
O16 Pb4 Pb3 97.9(9) 3_545 2_656 ?
O18 Pb4 Pb3 98.7(8) 1_545 2_656 ?
OC2 Pb4 Pb3 49.5(10) 3 2_656 ?
OC5 Pb4 Pb3 49.6(13) 2_656 2_656 ?
O8 Pb4 Pb3 126.1(6) 1_545 2_656 ?
Si5 Pb4 Pb3 115.1(2) 1_545 2_656 ?
OC3 Pb4 Pb3 90.1(9) 2_646 2_656 ?
Si4 Pb4 Pb3 110.9(2) 3_545 2_656 ?
O14 Pb4 O15 153.2(9) . 1_545 ?
O16 Pb4 O15 81.9(9) 3_545 1_545 ?
O18 Pb4 O15 116.2(10) 1_545 1_545 ?
OC2 Pb4 O15 124.2(11) 3 1_545 ?
OC5 Pb4 O15 95.6(15) 2_656 1_545 ?
O8 Pb4 O15 81.7(8) 1_545 1_545 ?
Si5 Pb4 O15 98.8(6) 1_545 1_545 ?
OC3 Pb4 O15 65.2(10) 2_646 1_545 ?
Si4 Pb4 O15 63.4(5) 3_545 1_545 ?
Pb3 Pb4 O15 145.1(6) 2_656 1_545 ?
O14 Pb4 O13 111.9(9) . 3_545 ?
O16 Pb4 O13 44.3(10) 3_545 3_545 ?
O18 Pb4 O13 120.6(11) 1_545 3_545 ?
OC2 Pb4 O13 145.7(12) 3 3_545 ?
OC5 Pb4 O13 80.7(15) 2_656 3_545 ?
O8 Pb4 O13 114.2(9) 1_545 3_545 ?
Si5 Pb4 O13 117.7(7) 1_545 3_545 ?
OC3 Pb4 O13 89.0(10) 2_646 3_545 ?
Si4 Pb4 O13 26.0(6) 3_545 3_545 ?
Pb3 Pb4 O13 119.6(7) 2_656 3_545 ?
O15 Pb4 O13 41.3(8) 1_545 3_545 ?
O14 Pb3 OC4 73.1(14) 2_656 2_656 ?
O14 Pb3 OC2 74.8(13) 2_656 4_556 ?
OC4 Pb3 OC2 113.5(14) 2_656 4_556 ?
O14 Pb3 OC5 75.7(17) 2_656 . ?
OC4 Pb3 OC5 147.3(19) 2_656 . ?
OC2 Pb3 OC5 66.5(16) 4_556 . ?
O14 Pb3 OC1 73.9(7) 2_656 . ?
OC4 Pb3 OC1 67.0(14) 2_656 . ?
OC2 Pb3 OC1 48.7(13) 4_556 . ?
OC5 Pb3 OC1 113.2(16) . . ?
O14 Pb3 OC3 76.1(14) 2_656 4_546 ?
OC4 Pb3 OC3 113.4(14) 2_656 4_546 ?
OC2 Pb3 OC3 112.9(14) 4_556 4_546 ?
OC5 Pb3 OC3 48.2(16) . 4_546 ?
OC1 Pb3 OC3 148.2(12) . 4_546 ?
O14 Pb3 OC5 72.7(17) 2_656 4_556 ?
OC4 Pb3 OC5 47.7(15) 2_656 4_556 ?
OC2 Pb3 OC5 146.3(19) 4_556 4_556 ?
OC5 Pb3 OC5 112.83(14) . 4_556 ?
OC1 Pb3 OC5 112.3(16) . 4_556 ?
OC3 Pb3 OC5 67.3(16) 4_546 4_556 ?
O14 Pb3 O13 152.8(11) 2_656 . ?
OC4 Pb3 O13 80.0(12) 2_656 . ?
OC2 Pb3 O13 121.5(12) 4_556 . ?
OC5 Pb3 O13 129.5(17) . . ?
OC1 Pb3 O13 100.0(8) . . ?
OC3 Pb3 O13 111.5(13) 4_546 . ?
OC5 Pb3 O13 85.9(16) 4_556 . ?
O14 Pb3 O15 153.6(9) 2_656 3_445 ?
OC4 Pb3 O15 121.9(12) 2_656 3_445 ?
OC2 Pb3 O15 112.5(12) 4_556 3_445 ?
OC5 Pb3 O15 84.0(16) . 3_445 ?
OC1 Pb3 O15 130.8(6) . 3_445 ?
OC3 Pb3 O15 77.8(13) 4_546 3_445 ?
OC5 Pb3 O15 100.6(15) 4_556 3_445 ?
O13 Pb3 O15 45.8(9) . 3_445 ?
O14 Pb3 O17 153.2(11) 2_656 . ?
OC4 Pb3 O17 113.6(12) 2_656 . ?
OC2 Pb3 O17 78.9(12) 4_556 . ?
OC5 Pb3 O17 98.7(16) . . ?
OC1 Pb3 O17 84.9(7) . . ?
OC3 Pb3 O17 120.0(13) 4_546 . ?
OC5 Pb3 O17 131.9(16) 4_556 . ?
O13 Pb3 O17 46.1(9) . . ?
O15 Pb3 O17 46.1(9) 3_445 . ?
O14 Pb3 Si3 179.1(9) 2_656 . ?
OC4 Pb3 Si3 106.0(11) 2_656 . ?
OC2 Pb3 Si3 105.5(11) 4_556 . ?
OC5 Pb3 Si3 105.3(15) . . ?
OC1 Pb3 Si3 105.7(2) . . ?
OC3 Pb3 Si3 104.5(12) 4_546 . ?
OC5 Pb3 Si3 106.8(15) 4_556 . ?
O13 Pb3 Si3 26.4(7) . . ?
O15 Pb3 Si3 27.2(6) 3_445 . ?
O17 Pb3 Si3 26.9(7) . . ?
O14 Pb3 Pb2 35.9(8) 2_656 4_546 ?
OC4 Pb3 Pb2 74.4(10) 2_656 4_546 ?
OC2 Pb3 Pb2 106.9(10) 4_556 4_546 ?
OC5 Pb3 Pb2 74.6(14) . 4_546 ?
OC1 Pb3 Pb2 107.0(3) . 4_546 ?
OC3 Pb3 Pb2 48.0(11) 4_546 4_546 ?
OC5 Pb3 Pb2 46.3(14) 4_556 4_546 ?
O13 Pb3 Pb2 131.1(7) . 4_546 ?
O15 Pb3 Pb2 122.1(6) 3_445 4_546 ?
O17 Pb3 Pb2 167.8(7) . 4_546 ?
Si3 Pb3 Pb2 144.2(2) . 4_546 ?
O19 Si1 O15 108(2) . . ?
O19 Si1 O7 118(2) . . ?
O15 Si1 O7 108.3(19) . . ?
O19 Si1 O6 105(2) . . ?
O15 Si1 O6 106.2(19) . . ?
O7 Si1 O6 110(2) . . ?
O19 Si1 Mg5 143.8(17) . . ?
O15 Si1 Mg5 77.2(15) . . ?
O7 Si1 Mg5 33.9(12) . . ?
O6 Si1 Mg5 107.5(16) . . ?
O19 Si1 Mg2 88.3(18) . . ?
O15 Si1 Mg2 109.5(14) . . ?
O7 Si1 Mg2 32.5(12) . . ?
O6 Si1 Mg2 135.3(17) . . ?
Mg5 Si1 Mg2 57.3(5) . . ?
O19 Si1 Mg3 114.9(18) . . ?
O15 Si1 Mg3 133.0(16) . . ?
O7 Si1 Mg3 33.2(12) . . ?
O6 Si1 Mg3 80.5(16) . . ?
Mg5 Si1 Mg3 56.9(4) . . ?
Mg2 Si1 Mg3 55.6(4) . . ?
O19 Si1 Pb1 36.1(14) . . ?
O15 Si1 Pb1 126.6(16) . . ?
O7 Si1 Pb1 123.1(13) . . ?
O6 Si1 Pb1 70.3(13) . . ?
Mg5 Si1 Pb1 156.0(6) . . ?
Mg2 Si1 Pb1 106.6(4) . . ?
Mg3 Si1 Pb1 99.8(4) . . ?
O19 Si1 Pb2 30.1(15) . 3_545 ?
O15 Si1 Pb2 79.5(14) . 3_545 ?
O7 Si1 Pb2 121.4(13) . 3_545 ?
O6 Si1 Pb2 123.2(16) . 3_545 ?
Mg5 Si1 Pb2 128.2(5) . 3_545 ?
Mg2 Si1 Pb2 89.2(4) . 3_545 ?
Mg3 Si1 Pb2 136.2(5) . 3_545 ?
Pb1 Si1 Pb2 63.1(2) . 3_545 ?
O19 Si1 Mg1 156.0(17) . . ?
O15 Si1 Mg1 95.6(14) . . ?
O7 Si1 Mg1 54.8(12) . . ?
O6 Si1 Mg1 63.3(15) . . ?
Mg5 Si1 Mg1 44.7(3) . . ?
Mg2 Si1 Mg1 87.2(5) . . ?
Mg3 Si1 Mg1 45.0(4) . . ?
Pb1 Si1 Mg1 124.2(4) . . ?
Pb2 Si1 Mg1 172.6(4) 3_545 . ?
O19 Si1 Mg4 105.4(16) . 2_655 ?
O15 Si1 Mg4 66.1(14) . 2_655 ?
O7 Si1 Mg4 51.3(12) . 2_655 ?
O6 Si1 Mg4 149.4(15) . 2_655 ?
Mg5 Si1 Mg4 42.7(4) . 2_655 ?
Mg2 Si1 Mg4 43.6(3) . 2_655 ?
Mg3 Si1 Mg4 84.5(4) . 2_655 ?
Pb1 Si1 Mg4 139.1(4) . 2_655 ?
Pb2 Si1 Mg4 85.6(3) 3_545 2_655 ?
Mg1 Si1 Mg4 87.3(3) . 2_655 ?
O19 Si1 Mg6 74.5(18) . . ?
O15 Si1 Mg6 150.5(14) . . ?
O7 Si1 Mg6 50.4(12) . . ?
O6 Si1 Mg6 101.1(15) . . ?
Mg5 Si1 Mg6 84.3(4) . . ?
Mg2 Si1 Mg6 41.1(3) . . ?
Mg3 Si1 Mg6 41.9(5) . . ?
Pb1 Si1 Mg6 73.1(2) . . ?
Pb2 Si1 Mg6 94.8(3) 3_545 . ?
Mg1 Si1 Mg6 86.8(4) . . ?
Mg4 Si1 Mg6 84.7(3) 2_655 . ?
O9 Si2 O6 112(2) . . ?
O9 Si2 O8 111(2) . . ?
O6 Si2 O8 106(2) . . ?
O9 Si2 O5 116(2) . . ?
O6 Si2 O5 106(2) . . ?
O8 Si2 O5 104.9(18) . . ?
O9 Si2 Mg5 36.8(12) . 2_655 ?
O6 Si2 Mg5 144.5(17) . 2_655 ?
O8 Si2 Mg5 103.4(15) . 2_655 ?
O5 Si2 Mg5 84.6(16) . 2_655 ?
O9 Si2 Mg3 32.7(13) . . ?
O6 Si2 Mg3 85.5(16) . . ?
O8 Si2 Mg3 139.8(15) . . ?
O5 Si2 Mg3 108.5(15) . . ?
Mg5 Si2 Mg3 59.1(4) 2_655 . ?
O9 Si2 Mg1 34.3(13) . . ?
O6 Si2 Mg1 106.7(15) . . ?
O8 Si2 Mg1 81.2(14) . . ?
O5 Si2 Mg1 143.1(16) . . ?
Mg5 Si2 Mg1 58.8(4) 2_655 . ?
Mg3 Si2 Mg1 58.7(5) . . ?
O9 Si2 Mg2 53.2(13) . 2_655 ?
O6 Si2 Mg2 108.1(15) . 2_655 ?
O8 Si2 Mg2 145.8(14) . 2_655 ?
O5 Si2 Mg2 66.9(15) . 2_655 ?
Mg5 Si2 Mg2 44.5(4) 2_655 2_655 ?
Mg3 Si2 Mg2 43.3(3) . 2_655 ?
Mg1 Si2 Mg2 87.5(5) . 2_655 ?
O9 Si2 Mg5 51.2(12) . . ?
O6 Si2 Mg5 65.3(15) . . ?
O8 Si2 Mg5 105.5(13) . . ?
O5 Si2 Mg5 149.5(14) . . ?
Mg5 Si2 Mg5 88.0(4) 2_655 . ?
Mg3 Si2 Mg5 44.0(3) . . ?
Mg1 Si2 Mg5 43.9(3) . . ?
Mg2 Si2 Mg5 87.3(4) 2_655 . ?
O9 Si2 Mg4 54.2(14) . 4 ?
O6 Si2 Mg4 146.6(15) . 4 ?
O8 Si2 Mg4 62.2(14) . 4 ?
O5 Si2 Mg4 107.0(15) . 4 ?
Mg5 Si2 Mg4 43.3(4) 2_655 4 ?
Mg3 Si2 Mg4 86.9(5) . 4 ?
Mg1 Si2 Mg4 43.1(3) . 4 ?
Mg2 Si2 Mg4 87.7(4) 2_655 4 ?
Mg5 Si2 Mg4 87.0(4) . 4 ?
O13 Si3 O2 112(2) . . ?
O13 Si3 O17 109(2) . . ?
O2 Si3 O17 112.0(19) . . ?
O13 Si3 O15 107.1(19) . 3_445 ?
O2 Si3 O15 108.4(19) . 3_445 ?
O17 Si3 O15 107.5(19) . 3_445 ?
O13 Si3 Mg5 114.7(17) . 3_445 ?
O2 Si3 Mg5 31.9(10) . 3_445 ?
O17 Si3 Mg5 131.9(16) . 3_445 ?
O15 Si3 Mg5 77.8(15) 3_445 3_445 ?
O13 Si3 Mg2 80.1(16) . 2_655 ?
O2 Si3 Mg2 34.6(11) . 2_655 ?
O17 Si3 Mg2 113.9(15) . 2_655 ?
O15 Si3 Mg2 132.7(15) 3_445 2_655 ?
Mg5 Si3 Mg2 57.9(4) 3_445 2_655 ?
O13 Si3 Mg4 133.7(16) . 4_545 ?
O2 Si3 Mg4 34.3(10) . 4_545 ?
O17 Si3 Mg4 78.6(16) . 4_545 ?
O15 Si3 Mg4 113.8(14) 3_445 4_545 ?
Mg5 Si3 Mg4 57.2(4) 3_445 4_545 ?
Mg2 Si3 Mg4 56.4(4) 2_655 4_545 ?
O13 Si3 Pb3 68.2(16) . . ?
O2 Si3 Pb3 177.6(11) . . ?
O17 Si3 Pb3 69.6(16) . . ?
O15 Si3 Pb3 69.3(15) 3_445 . ?
Mg5 Si3 Pb3 145.7(5) 3_445 . ?
Mg2 Si3 Pb3 146.7(5) 2_655 . ?
Mg4 Si3 Pb3 146.9(5) 4_545 . ?
O13 Si3 Mg4 69.6(16) . . ?
O2 Si3 Mg4 54.1(11) . . ?
O17 Si3 Mg4 160.1(15) . . ?
O15 Si3 Mg4 91.5(14) 3_445 . ?
Mg5 Si3 Mg4 45.1(4) 3_445 . ?
Mg2 Si3 Mg4 46.3(3) 2_655 . ?
Mg4 Si3 Mg4 88.3(3) 4_545 . ?
Pb3 Si3 Mg4 124.8(4) . . ?
O13 Si3 Mg6 94.0(15) . . ?
O2 Si3 Mg6 55.9(10) . . ?
O17 Si3 Mg6 70.2(15) . . ?
O15 Si3 Mg6 157.9(14) 3_445 . ?
Mg5 Si3 Mg6 87.8(4) 3_445 . ?
Mg2 Si3 Mg6 43.7(3) 2_655 . ?
Mg4 Si3 Mg6 44.2(4) 4_545 . ?
Pb3 Si3 Mg6 126.6(3) . . ?
Mg4 Si3 Mg6 90.0(4) . . ?
O13 Si3 Mg2 159.1(17) . 3_445 ?
O2 Si3 Mg2 54.0(11) . 3_445 ?
O17 Si3 Mg2 91.4(15) . 3_445 ?
O15 Si3 Mg2 68.3(14) 3_445 3_445 ?
Mg5 Si3 Mg2 44.9(4) 3_445 3_445 ?
Mg2 Si3 Mg2 88.5(3) 2_655 3_445 ?
Mg4 Si3 Mg2 45.5(3) 4_545 3_445 ?
Pb3 Si3 Mg2 124.7(4) . 3_445 ?
Mg4 Si3 Mg2 89.9(4) . 3_445 ?
Mg6 Si3 Mg2 89.7(3) . 3_445 ?
O16 Si4 O5 103(2) . . ?
O16 Si4 O12 120(2) . . ?
O5 Si4 O12 109(2) . . ?
O16 Si4 O13 106(2) . . ?
O5 Si4 O13 108(2) . . ?
O12 Si4 O13 110(2) . . ?
O16 Si4 Mg5 114.8(15) . 2_655 ?
O5 Si4 Mg5 81.4(16) . 2_655 ?
O12 Si4 Mg5 31.2(16) . 2_655 ?
O13 Si4 Mg5 134.7(16) . 2_655 ?
O16 Si4 Mg4 86.7(16) . . ?
O5 Si4 Mg4 137.1(16) . . ?
O12 Si4 Mg4 36.6(16) . . ?
O13 Si4 Mg4 109.3(16) . . ?
Mg5 Si4 Mg4 57.1(4) 2_655 . ?
O16 Si4 Mg2 143.0(16) . 2_655 ?
O5 Si4 Mg2 110.4(15) . 2_655 ?
O12 Si4 Mg2 33.5(16) . 2_655 ?
O13 Si4 Mg2 78.6(16) . 2_655 ?
Mg5 Si4 Mg2 57.3(4) 2_655 2_655 ?
Mg4 Si4 Mg2 58.1(4) . 2_655 ?
O16 Si4 Pb2 37.3(13) . . ?
O5 Si4 Pb2 67.0(14) . . ?
O12 Si4 Pb2 122.8(17) . . ?
O13 Si4 Pb2 125.6(16) . . ?
Mg5 Si4 Pb2 99.1(4) 2_655 . ?
Mg4 Si4 Pb2 106.3(5) . . ?
Mg2 Si4 Pb2 155.8(6) 2_655 . ?
O16 Si4 Pb4 28.7(12) . 3_455 ?
O5 Si4 Pb4 119.9(16) . 3_455 ?
O12 Si4 Pb4 124.7(17) . 3_455 ?
O13 Si4 Pb4 78.7(14) . 3_455 ?
Mg5 Si4 Pb4 135.9(5) 2_655 3_455 ?
Mg4 Si4 Pb4 88.2(4) . 3_455 ?
Mg2 Si4 Pb4 129.0(5) 2_655 3_455 ?
Pb2 Si4 Pb4 62.7(2) . 3_455 ?
O16 Si4 Mg3 156.7(14) . . ?
O5 Si4 Mg3 66.6(15) . . ?
O12 Si4 Mg3 51.5(16) . . ?
O13 Si4 Mg3 96.9(14) . . ?
Mg5 Si4 Mg3 45.0(4) 2_655 . ?
Mg4 Si4 Mg3 88.1(4) . . ?
Mg2 Si4 Mg3 44.2(4) 2_655 . ?
Pb2 Si4 Mg3 124.2(4) . . ?
Pb4 Si4 Mg3 173.0(4) 3_455 . ?
O16 Si4 Mg5 103.4(15) . 3_445 ?
O5 Si4 Mg5 153.5(15) . 3_445 ?
O12 Si4 Mg5 54.8(16) . 3_445 ?
O13 Si4 Mg5 66.2(16) . 3_445 ?
Mg5 Si4 Mg5 85.9(4) 2_655 3_445 ?
Mg4 Si4 Mg5 43.4(4) . 3_445 ?
Mg2 Si4 Mg5 43.9(3) 2_655 3_445 ?
Pb2 Si4 Mg5 138.5(4) . 3_445 ?
Pb4 Si4 Mg5 85.1(3) 3_455 3_445 ?
Mg3 Si4 Mg5 88.1(4) . 3_445 ?
O16 Si4 Mg2 73.4(15) . 3_455 ?
O5 Si4 Mg2 100.5(15) . 3_455 ?
O12 Si4 Mg2 51.9(16) . 3_455 ?
O13 Si4 Mg2 150.9(16) . 3_455 ?
Mg5 Si4 Mg2 42.7(4) 2_655 3_455 ?
Mg4 Si4 Mg2 41.9(4) . 3_455 ?
Mg2 Si4 Mg2 85.2(4) 2_655 3_455 ?
Pb2 Si4 Mg2 72.1(3) . 3_455 ?
Pb4 Si4 Mg2 93.5(3) 3_455 3_455 ?
Mg3 Si4 Mg2 87.7(4) . 3_455 ?
Mg5 Si4 Mg2 85.3(4) 3_445 3_455 ?
O18 Si5 O8 107(2) . . ?
O18 Si5 O17 108(2) . 1_565 ?
O8 Si5 O17 106(2) . 1_565 ?
O18 Si5 O10 117.0(19) . . ?
O8 Si5 O10 109.3(19) . . ?
O17 Si5 O10 109(2) 1_565 . ?
O18 Si5 Mg1 114.0(14) . . ?
O8 Si5 Mg1 80.2(15) . . ?
O17 Si5 Mg1 133.1(17) 1_565 . ?
O10 Si5 Mg1 32.9(11) . . ?
O18 Si5 Mg4 141.6(15) . 4 ?
O8 Si5 Mg4 107.0(16) . 4 ?
O17 Si5 Mg4 78.2(17) 1_565 4 ?
O10 Si5 Mg4 32.9(12) . 4 ?
Mg1 Si5 Mg4 56.3(4) . 4 ?
O18 Si5 Mg6 87.6(14) . 1_565 ?
O8 Si5 Mg6 135.3(15) . 1_565 ?
O17 Si5 Mg6 108.9(16) 1_565 1_565 ?
O10 Si5 Mg6 32.3(11) . 1_565 ?
Mg1 Si5 Mg6 55.5(5) . 1_565 ?
Mg4 Si5 Mg6 55.4(4) 4 1_565 ?
O18 Si5 Pb4 36.4(12) . 1_565 ?
O8 Si5 Pb4 71.7(14) . 1_565 ?
O17 Si5 Pb4 126.0(17) 1_565 1_565 ?
O10 Si5 Pb4 123.5(12) . 1_565 ?
Mg1 Si5 Pb4 100.4(3) . 1_565 ?
Mg4 Si5 Pb4 155.7(5) 4 1_565 ?
Mg6 Si5 Pb4 107.6(4) 1_565 1_565 ?
O18 Si5 Pb1 30.4(12) . 1_565 ?
O8 Si5 Pb1 124.5(16) . 1_565 ?
O17 Si5 Pb1 79.1(15) 1_565 1_565 ?
O10 Si5 Pb1 121.6(12) . 1_565 ?
Mg1 Si5 Pb1 136.2(5) . 1_565 ?
Mg4 Si5 Pb1 127.6(4) 4 1_565 ?
Mg6 Si5 Pb1 89.5(4) 1_565 1_565 ?
Pb4 Si5 Pb1 62.8(2) 1_565 1_565 ?
O18 Si5 Mg5 155.9(13) . 2_655 ?
O8 Si5 Mg5 62.0(15) . 2_655 ?
O17 Si5 Mg5 95.5(16) 1_565 2_655 ?
O10 Si5 Mg5 54.9(11) . 2_655 ?
Mg1 Si5 Mg5 45.4(3) . 2_655 ?
Mg4 Si5 Mg5 45.4(4) 4 2_655 ?
Mg6 Si5 Mg5 87.2(4) 1_565 2_655 ?
Pb4 Si5 Mg5 124.7(4) 1_565 2_655 ?
Pb1 Si5 Mg5 172.5(4) 1_565 2_655 ?
O18 Si5 Mg2 103.6(14) . 2_665 ?
O8 Si5 Mg2 149.0(15) . 2_665 ?
O17 Si5 Mg2 66.6(15) 1_565 2_665 ?
O10 Si5 Mg2 51.7(12) . 2_665 ?
Mg1 Si5 Mg2 84.5(5) . 2_665 ?
Mg4 Si5 Mg2 42.9(4) 4 2_665 ?
Mg6 Si5 Mg2 42.5(3) 1_565 2_665 ?
Pb4 Si5 Mg2 138.1(4) 1_565 2_665 ?
Pb1 Si5 Mg2 84.8(3) 1_565 2_665 ?
Mg5 Si5 Mg2 88.2(4) 2_655 2_665 ?
O18 Si5 Mg4 72.2(14) . 3 ?
O8 Si5 Mg4 101.0(13) . 3 ?
O17 Si5 Mg4 151.4(16) 1_565 3 ?
O10 Si5 Mg4 51.8(12) . 3 ?
Mg1 Si5 Mg4 42.8(3) . 3 ?
Mg4 Si5 Mg4 84.6(5) 4 3 ?
Mg6 Si5 Mg4 42.8(3) 1_565 3 ?
Pb4 Si5 Mg4 72.1(3) 1_565 3 ?
Pb1 Si5 Mg4 94.0(3) 1_565 3 ?
Mg5 Si5 Mg4 88.2(4) 2_655 3 ?
Mg2 Si5 Mg4 85.3(4) 2_665 3 ?
O4 Mg1 O4 178.2(18) 2_655 . ?
O4 Mg1 O10 97.7(13) 2_655 . ?
O4 Mg1 O10 83.6(13) . . ?
O4 Mg1 O10 83.6(13) 2_655 2_655 ?
O4 Mg1 O10 97.7(13) . 2_655 ?
O10 Mg1 O10 87.9(19) . 2_655 ?
O4 Mg1 O9 84.8(13) 2_655 2_655 ?
O4 Mg1 O9 93.9(13) . 2_655 ?
O10 Mg1 O9 176.2(14) . 2_655 ?
O10 Mg1 O9 95.2(13) 2_655 2_655 ?
O4 Mg1 O9 93.9(13) 2_655 . ?
O4 Mg1 O9 84.8(13) . . ?
O10 Mg1 O9 95.2(13) . . ?
O10 Mg1 O9 176.2(14) 2_655 . ?
O9 Mg1 O9 82(2) 2_655 . ?
O4 Mg1 Mg6 90.9(9) 2_655 1_565 ?
O4 Mg1 Mg6 90.9(9) . 1_565 ?
O10 Mg1 Mg6 44.0(9) . 1_565 ?
O10 Mg1 Mg6 44.0(9) 2_655 1_565 ?
O9 Mg1 Mg6 139.2(10) 2_655 1_565 ?
O9 Mg1 Mg6 139.2(10) . 1_565 ?
O4 Mg1 Mg4 41.1(9) 2_655 3 ?
O4 Mg1 Mg4 140.3(10) . 3 ?
O10 Mg1 Mg4 90.9(10) . 3 ?
O10 Mg1 Mg4 42.6(10) 2_655 3 ?
O9 Mg1 Mg4 92.8(9) 2_655 3 ?
O9 Mg1 Mg4 135.0(10) . 3 ?
Mg6 Mg1 Mg4 60.0(4) 1_565 3 ?
O4 Mg1 Mg4 140.3(10) 2_655 4 ?
O4 Mg1 Mg4 41.1(9) . 4 ?
O10 Mg1 Mg4 42.6(10) . 4 ?
O10 Mg1 Mg4 90.9(10) 2_655 4 ?
O9 Mg1 Mg4 135.0(10) 2_655 4 ?
O9 Mg1 Mg4 92.8(9) . 4 ?
Mg6 Mg1 Mg4 60.0(4) 1_565 4 ?
Mg4 Mg1 Mg4 120.1(8) 3 4 ?
O4 Mg1 Mg5 136.5(10) 2_655 2_655 ?
O4 Mg1 Mg5 42.2(9) . 2_655 ?
O10 Mg1 Mg5 87.4(9) . 2_655 ?
O10 Mg1 Mg5 140.0(10) 2_655 2_655 ?
O9 Mg1 Mg5 88.8(10) 2_655 2_655 ?
O9 Mg1 Mg5 42.6(10) . 2_655 ?
Mg6 Mg1 Mg5 120.0(4) 1_565 2_655 ?
Mg4 Mg1 Mg5 176.8(5) 3 2_655 ?
Mg4 Mg1 Mg5 60.1(4) 4 2_655 ?
O4 Mg1 Mg5 42.2(9) 2_655 . ?
O4 Mg1 Mg5 136.5(10) . . ?
O10 Mg1 Mg5 140.0(10) . . ?
O10 Mg1 Mg5 87.4(9) 2_655 . ?
O9 Mg1 Mg5 42.6(10) 2_655 . ?
O9 Mg1 Mg5 88.8(10) . . ?
Mg6 Mg1 Mg5 120.0(4) 1_565 . ?
Mg4 Mg1 Mg5 60.1(4) 3 . ?
Mg4 Mg1 Mg5 176.8(5) 4 . ?
Mg5 Mg1 Mg5 119.9(8) 2_655 . ?
O4 Mg1 Mg3 89.1(9) 2_655 . ?
O4 Mg1 Mg3 89.1(9) . . ?
O10 Mg1 Mg3 136.0(9) . . ?
O10 Mg1 Mg3 136.0(9) 2_655 . ?
O9 Mg1 Mg3 40.8(10) 2_655 . ?
O9 Mg1 Mg3 40.8(10) . . ?
Mg6 Mg1 Mg3 180.000(4) 1_565 . ?
Mg4 Mg1 Mg3 120.0(4) 3 . ?
Mg4 Mg1 Mg3 120.0(4) 4 . ?
Mg5 Mg1 Mg3 60.0(4) 2_655 . ?
Mg5 Mg1 Mg3 60.0(4) . . ?
O11 Mg2 O1 85.0(14) . 2_655 ?
O11 Mg2 O7 101.7(14) . . ?
O1 Mg2 O7 83.9(15) 2_655 . ?
O11 Mg2 O3 101.0(14) . . ?
O1 Mg2 O3 173.6(15) 2_655 . ?
O7 Mg2 O3 97.1(14) . . ?
O11 Mg2 O12 173(2) . 2_655 ?
O1 Mg2 O12 90.2(17) 2_655 2_655 ?
O7 Mg2 O12 82.1(16) . 2_655 ?
O3 Mg2 O12 83.7(16) . 2_655 ?
O11 Mg2 O2 83.2(13) . 2_655 ?
O1 Mg2 O2 98.3(14) 2_655 2_655 ?
O7 Mg2 O2 174.8(14) . 2_655 ?
O3 Mg2 O2 80.2(12) . 2_655 ?
O12 Mg2 O2 93.2(15) 2_655 2_655 ?
O11 Mg2 Mg6 42.2(10) . . ?
O1 Mg2 Mg6 42.8(10) 2_655 . ?
O7 Mg2 Mg6 93.4(10) . . ?
O3 Mg2 Mg6 143.2(11) . . ?
O12 Mg2 Mg6 132.9(15) 2_655 . ?
O2 Mg2 Mg6 91.4(9) 2_655 . ?
O11 Mg2 Mg3 92.7(10) . . ?
O1 Mg2 Mg3 40.3(10) 2_655 . ?
O7 Mg2 Mg3 43.6(11) . . ?
O3 Mg2 Mg3 140.5(10) . . ?
O12 Mg2 Mg3 86.5(13) 2_655 . ?
O2 Mg2 Mg3 138.6(11) 2_655 . ?
Mg6 Mg2 Mg3 60.8(6) . . ?
O11 Mg2 Mg4 38.8(10) . 3_545 ?
O1 Mg2 Mg4 92.7(11) 2_655 3_545 ?
O7 Mg2 Mg4 140.4(12) . 3_545 ?
O3 Mg2 Mg4 90.6(9) . 3_545 ?
O12 Mg2 Mg4 137.4(14) 2_655 3_545 ?
O2 Mg2 Mg4 44.4(8) 2_655 3_545 ?
Mg6 Mg2 Mg4 60.4(5) . 3_545 ?
Mg3 Mg2 Mg4 121.2(6) . 3_545 ?
O11 Mg2 Mg5 143.2(12) . . ?
O1 Mg2 Mg5 87.9(10) 2_655 . ?
O7 Mg2 Mg5 41.6(10) . . ?
O3 Mg2 Mg5 88.7(9) . . ?
O12 Mg2 Mg5 40.6(13) 2_655 . ?
O2 Mg2 Mg5 133.6(10) 2_655 . ?
Mg6 Mg2 Mg5 121.1(6) . . ?
Mg3 Mg2 Mg5 60.3(5) . . ?
Mg4 Mg2 Mg5 177.9(7) 3_545 . ?
O11 Mg2 Mg5 89.5(10) . 4_645 ?
O1 Mg2 Mg5 138.8(12) 2_655 4_645 ?
O7 Mg2 Mg5 137.0(13) . 4_645 ?
O3 Mg2 Mg5 39.9(9) . 4_645 ?
O12 Mg2 Mg5 91.3(13) 2_655 4_645 ?
O2 Mg2 Mg5 40.5(9) 2_655 4_645 ?
Mg6 Mg2 Mg5 120.4(6) . 4_645 ?
Mg3 Mg2 Mg5 177.5(7) . 4_645 ?
Mg4 Mg2 Mg5 60.2(5) 3_545 4_645 ?
Mg5 Mg2 Mg5 118.3(5) . 4_645 ?
O11 Mg2 Mg4 141.1(12) . 2_655 ?
O1 Mg2 Mg4 133.6(12) 2_655 2_655 ?
O7 Mg2 Mg4 89.6(10) . 2_655 ?
O3 Mg2 Mg4 40.3(9) . 2_655 ?
O12 Mg2 Mg4 43.4(13) 2_655 2_655 ?
O2 Mg2 Mg4 85.5(9) 2_655 2_655 ?
Mg6 Mg2 Mg4 174.8(7) . 2_655 ?
Mg3 Mg2 Mg4 119.5(6) . 2_655 ?
Mg4 Mg2 Mg4 119.2(5) 3_545 2_655 ?
Mg5 Mg2 Mg4 59.3(4) . 2_655 ?
Mg5 Mg2 Mg4 59.0(5) 4_645 2_655 ?
O1 Mg3 O1 83(2) . 2_655 ?
O1 Mg3 O9 96.4(13) . . ?
O1 Mg3 O9 178.1(15) 2_655 . ?
O1 Mg3 O9 178.1(15) . 2_655 ?
O1 Mg3 O9 96.4(13) 2_655 2_655 ?
O9 Mg3 O9 84(2) . 2_655 ?
O1 Mg3 O7 97.6(14) . . ?
O1 Mg3 O7 85.2(14) 2_655 . ?
O9 Mg3 O7 93.0(14) . . ?
O9 Mg3 O7 84.3(14) 2_655 . ?
O1 Mg3 O7 85.2(14) . 2_655 ?
O1 Mg3 O7 97.6(14) 2_655 2_655 ?
O9 Mg3 O7 84.3(14) . 2_655 ?
O9 Mg3 O7 93.0(14) 2_655 2_655 ?
O7 Mg3 O7 176(2) . 2_655 ?
O1 Mg3 Mg2 42.1(11) . 2_655 ?
O1 Mg3 Mg2 89.0(11) 2_655 2_655 ?
O9 Mg3 Mg2 92.0(9) . 2_655 ?
O9 Mg3 Mg2 136.0(10) 2_655 2_655 ?
O7 Mg3 Mg2 139.7(12) . 2_655 ?
O7 Mg3 Mg2 43.1(10) 2_655 2_655 ?
O1 Mg3 Mg2 89.0(11) . . ?
O1 Mg3 Mg2 42.1(11) 2_655 . ?
O9 Mg3 Mg2 136.0(10) . . ?
O9 Mg3 Mg2 92.0(9) 2_655 . ?
O7 Mg3 Mg2 43.1(10) . . ?
O7 Mg3 Mg2 139.7(12) 2_655 . ?
Mg2 Mg3 Mg2 119.0(9) 2_655 . ?
O1 Mg3 Mg6 41.6(10) . . ?
O1 Mg3 Mg6 41.6(10) 2_655 . ?
O9 Mg3 Mg6 138.0(10) . . ?
O9 Mg3 Mg6 138.0(10) 2_655 . ?
O7 Mg3 Mg6 91.8(11) . . ?
O7 Mg3 Mg6 91.8(11) 2_655 . ?
Mg2 Mg3 Mg6 59.5(4) 2_655 . ?
Mg2 Mg3 Mg6 59.5(4) . . ?
O1 Mg3 Mg5 139.5(11) . . ?
O1 Mg3 Mg5 89.6(9) 2_655 . ?
O9 Mg3 Mg5 89.4(11) . . ?
O9 Mg3 Mg5 42.3(10) 2_655 . ?
O7 Mg3 Mg5 42.0(10) . . ?
O7 Mg3 Mg5 135.3(12) 2_655 . ?
Mg2 Mg3 Mg5 177.7(5) 2_655 . ?
Mg2 Mg3 Mg5 60.9(4) . . ?
Mg6 Mg3 Mg5 120.3(4) . . ?
O1 Mg3 Mg5 89.6(9) . 2_655 ?
O1 Mg3 Mg5 139.5(11) 2_655 2_655 ?
O9 Mg3 Mg5 42.3(10) . 2_655 ?
O9 Mg3 Mg5 89.4(11) 2_655 2_655 ?
O7 Mg3 Mg5 135.3(12) . 2_655 ?
O7 Mg3 Mg5 42.0(10) 2_655 2_655 ?
Mg2 Mg3 Mg5 60.9(4) 2_655 2_655 ?
Mg2 Mg3 Mg5 177.7(5) . 2_655 ?
Mg6 Mg3 Mg5 120.3(4) . 2_655 ?
Mg5 Mg3 Mg5 119.4(9) . 2_655 ?
O1 Mg3 Mg1 138.4(10) . . ?
O1 Mg3 Mg1 138.4(10) 2_655 . ?
O9 Mg3 Mg1 42.0(10) . . ?
O9 Mg3 Mg1 42.0(10) 2_655 . ?
O7 Mg3 Mg1 88.2(11) . . ?
O7 Mg3 Mg1 88.2(11) 2_655 . ?
Mg2 Mg3 Mg1 120.5(4) 2_655 . ?
Mg2 Mg3 Mg1 120.5(4) . . ?
Mg6 Mg3 Mg1 180.000(3) . . ?
Mg5 Mg3 Mg1 59.7(4) . . ?
Mg5 Mg3 Mg1 59.7(4) 2_655 . ?
O11 Mg4 O4 102.5(13) 3_455 4_545 ?
O11 Mg4 O3 173.1(17) 3_455 2_655 ?
O4 Mg4 O3 82.5(12) 4_545 2_655 ?
O11 Mg4 O10 85.4(14) 3_455 4_545 ?
O4 Mg4 O10 83.7(13) 4_545 4_545 ?
O3 Mg4 O10 90.5(14) 2_655 4_545 ?
O11 Mg4 O2 81.6(13) 3_455 4 ?
O4 Mg4 O2 175.0(15) 4_545 4 ?
O3 Mg4 O2 93.1(12) 2_655 4 ?
O10 Mg4 O2 94.0(13) 4_545 4 ?
O11 Mg4 O12 101.0(17) 3_455 . ?
O4 Mg4 O12 100.0(16) 4_545 . ?
O3 Mg4 O12 82.6(15) 2_655 . ?
O10 Mg4 O12 171.7(18) 4_545 . ?
O2 Mg4 O12 81.8(15) 4 . ?
O11 Mg4 Mg2 38.0(10) 3_455 3_455 ?
O4 Mg4 Mg2 140.5(11) 4_545 3_455 ?
O3 Mg4 Mg2 136.7(11) 2_655 3_455 ?
O10 Mg4 Mg2 90.2(10) 4_545 3_455 ?
O2 Mg4 Mg2 43.7(8) 4 3_455 ?
O12 Mg4 Mg2 91.6(13) . 3_455 ?
O11 Mg4 Mg6 41.7(10) 3_455 3_455 ?
O4 Mg4 Mg6 91.2(9) 4_545 3_455 ?
O3 Mg4 Mg6 134.4(11) 2_655 3_455 ?
O10 Mg4 Mg6 43.9(9) 4_545 3_455 ?
O2 Mg4 Mg6 90.1(9) 4 3_455 ?
O12 Mg4 Mg6 142.7(14) . 3_455 ?
Mg2 Mg4 Mg6 59.5(5) 3_455 3_455 ?
O11 Mg4 Mg1 92.4(10) 3_455 3_445 ?
O4 Mg4 Mg1 41.7(9) 4_545 3_445 ?
O3 Mg4 Mg1 88.3(9) 2_655 3_445 ?
O10 Mg4 Mg1 42.1(9) 4_545 3_445 ?
O2 Mg4 Mg1 136.1(10) 4 3_445 ?
O12 Mg4 Mg1 141.6(14) . 3_445 ?
Mg2 Mg4 Mg1 119.3(6) 3_455 3_445 ?
Mg6 Mg4 Mg1 59.8(5) 3_455 3_445 ?
O11 Mg4 Mg5 144.6(12) 3_455 3_445 ?
O4 Mg4 Mg5 42.2(9) 4_545 3_445 ?
O3 Mg4 Mg5 40.4(9) 2_655 3_445 ?
O10 Mg4 Mg5 87.1(10) 4_545 3_445 ?
O2 Mg4 Mg5 133.5(10) 4 3_445 ?
O12 Mg4 Mg5 90.6(13) . 3_445 ?
Mg2 Mg4 Mg5 175.9(8) 3_455 3_445 ?
Mg6 Mg4 Mg5 119.9(6) 3_455 3_445 ?
Mg1 Mg4 Mg5 60.1(5) 3_445 3_445 ?
O11 Mg4 Mg5 89.3(10) 3_455 2_655 ?
O4 Mg4 Mg5 141.0(12) 4_545 2_655 ?
O3 Mg4 Mg5 89.6(9) 2_655 2_655 ?
O10 Mg4 Mg5 134.8(12) 4_545 2_655 ?
O2 Mg4 Mg5 40.9(8) 4 2_655 ?
O12 Mg4 Mg5 41.1(13) . 2_655 ?
Mg2 Mg4 Mg5 60.7(5) 3_455 2_655 ?
Mg6 Mg4 Mg5 120.0(6) 3_455 2_655 ?
Mg1 Mg4 Mg5 176.2(8) 3_445 2_655 ?
Mg5 Mg4 Mg5 119.6(5) 3_445 2_655 ?
O11 Mg4 Mg2 142.3(12) 3_455 2_655 ?
O4 Mg4 Mg2 91.7(9) 4_545 2_655 ?
O3 Mg4 Mg2 40.9(9) 2_655 2_655 ?
O10 Mg4 Mg2 131.3(11) 4_545 2_655 ?
O2 Mg4 Mg2 86.6(9) 4 2_655 ?
O12 Mg4 Mg2 41.7(13) . 2_655 ?
Mg2 Mg4 Mg2 120.3(5) 3_455 2_655 ?
Mg6 Mg4 Mg2 173.9(7) 3_455 2_655 ?
Mg1 Mg4 Mg2 119.9(6) 3_445 2_655 ?
Mg5 Mg4 Mg2 59.9(4) 3_445 2_655 ?
Mg5 Mg4 Mg2 59.7(5) 2_655 2_655 ?
O3 Mg5 O2 83.8(13) 4_655 3 ?
O3 Mg5 O12 101.7(16) 4_655 2_655 ?
O2 Mg5 O12 87.8(17) 3 2_655 ?
O3 Mg5 O7 174.0(16) 4_655 . ?
O2 Mg5 O7 94.0(14) 3 . ?
O12 Mg5 O7 83.8(17) 2_655 . ?
O3 Mg5 O4 82.3(12) 4_655 2_655 ?
O2 Mg5 O4 95.2(13) 3 2_655 ?
O12 Mg5 O4 175.3(16) 2_655 2_655 ?
O7 Mg5 O4 92.4(13) . 2_655 ?
O3 Mg5 O9 98.4(14) 4_655 2_655 ?
O2 Mg5 O9 177.6(15) 3 2_655 ?
O12 Mg5 O9 92.7(18) 2_655 2_655 ?
O7 Mg5 O9 83.7(15) . 2_655 ?
O4 Mg5 O9 84.1(14) 2_655 2_655 ?
O3 Mg5 Mg4 41.4(9) 4_655 3 ?
O2 Mg5 Mg4 88.6(10) 3 3 ?
O12 Mg5 Mg4 143.0(15) 2_655 3 ?
O7 Mg5 Mg4 133.2(12) . 3 ?
O4 Mg5 Mg4 40.9(9) 2_655 3 ?
O9 Mg5 Mg4 92.4(11) 2_655 3 ?
O3 Mg5 Mg1 88.7(9) 4_655 . ?
O2 Mg5 Mg1 136.9(11) 3 . ?
O12 Mg5 Mg1 135.2(15) 2_655 . ?
O7 Mg5 Mg1 89.2(10) . . ?
O4 Mg5 Mg1 41.6(9) 2_655 . ?
O9 Mg5 Mg1 42.5(10) 2_655 . ?
Mg4 Mg5 Mg1 59.7(5) 3 . ?
O3 Mg5 Mg3 139.4(11) 4_655 . ?
O2 Mg5 Mg3 136.6(11) 3 . ?
O12 Mg5 Mg3 86.3(13) 2_655 . ?
O7 Mg5 Mg3 42.7(11) . . ?
O4 Mg5 Mg3 89.0(9) 2_655 . ?
O9 Mg5 Mg3 41.1(10) 2_655 . ?
Mg4 Mg5 Mg3 120.0(6) 3 . ?
Mg1 Mg5 Mg3 60.3(5) . . ?
O3 Mg5 Mg4 91.0(9) 4_655 2_655 ?
O2 Mg5 Mg4 43.6(9) 3 2_655 ?
O12 Mg5 Mg4 44.4(14) 2_655 2_655 ?
O7 Mg5 Mg4 91.3(11) . 2_655 ?
O4 Mg5 Mg4 138.8(12) 2_655 2_655 ?
O9 Mg5 Mg4 137.1(12) 2_655 2_655 ?
Mg4 Mg5 Mg4 120.2(5) 3 2_655 ?
Mg1 Mg5 Mg4 179.4(7) . 2_655 ?
Mg3 Mg5 Mg4 119.8(7) . 2_655 ?
O3 Mg5 Mg2 143.5(11) 4_655 . ?
O2 Mg5 Mg2 89.5(10) 3 . ?
O12 Mg5 Mg2 42.1(13) 2_655 . ?
O7 Mg5 Mg2 41.8(10) . . ?
O4 Mg5 Mg2 134.2(11) 2_655 . ?
O9 Mg5 Mg2 89.3(11) 2_655 . ?
Mg4 Mg5 Mg2 174.4(7) 3 . ?
Mg1 Mg5 Mg2 119.1(6) . . ?
Mg3 Mg5 Mg2 58.9(5) . . ?
Mg4 Mg5 Mg2 61.0(5) 2_655 . ?
O3 Mg5 Mg2 41.6(9) 4_655 4_655 ?
O2 Mg5 Mg2 42.5(9) 3 4_655 ?
O12 Mg5 Mg2 92.9(13) 2_655 4_655 ?
O7 Mg5 Mg2 136.4(13) . 4_655 ?
O4 Mg5 Mg2 91.8(9) 2_655 4_655 ?
O9 Mg5 Mg2 139.8(12) 2_655 4_655 ?
Mg4 Mg5 Mg2 61.1(5) 3 4_655 ?
Mg1 Mg5 Mg2 120.8(6) . 4_655 ?
Mg3 Mg5 Mg2 178.9(7) . 4_655 ?
Mg4 Mg5 Mg2 59.2(4) 2_655 4_655 ?
Mg2 Mg5 Mg2 120.0(5) . 4_655 ?
O11 Mg6 O11 178(2) . 2_655 ?
O11 Mg6 O1 97.2(14) . . ?
O11 Mg6 O1 81.5(13) 2_655 . ?
O11 Mg6 O1 81.5(13) . 2_655 ?
O11 Mg6 O1 97.2(14) 2_655 2_655 ?
O1 Mg6 O1 79.3(19) . 2_655 ?
O11 Mg6 O10 82.1(13) . 2_645 ?
O11 Mg6 O10 99.2(14) 2_655 2_645 ?
O1 Mg6 O10 177.3(15) . 2_645 ?
O1 Mg6 O10 98.0(11) 2_655 2_645 ?
O11 Mg6 O10 99.2(14) . 1_545 ?
O11 Mg6 O10 82.1(13) 2_655 1_545 ?
O1 Mg6 O10 98.0(11) . 1_545 ?
O1 Mg6 O10 177.3(15) 2_655 1_545 ?
O10 Mg6 O10 84.7(18) 2_645 1_545 ?
O11 Mg6 Mg2 39.0(10) . . ?
O11 Mg6 Mg2 139.6(12) 2_655 . ?
O1 Mg6 Mg2 87.7(10) . . ?
O1 Mg6 Mg2 42.5(10) 2_655 . ?
O10 Mg6 Mg2 90.1(9) 2_645 . ?
O10 Mg6 Mg2 138.1(10) 1_545 . ?
O11 Mg6 Mg2 139.6(12) . 2_655 ?
O11 Mg6 Mg2 39.0(10) 2_655 2_655 ?
O1 Mg6 Mg2 42.5(10) . 2_655 ?
O1 Mg6 Mg2 87.7(10) 2_655 2_655 ?
O10 Mg6 Mg2 138.1(10) 2_645 2_655 ?
O10 Mg6 Mg2 90.1(9) 1_545 2_655 ?
Mg2 Mg6 Mg2 119.4(8) . 2_655 ?
O11 Mg6 Mg1 90.8(11) . 1_545 ?
O11 Mg6 Mg1 90.8(11) 2_655 1_545 ?
O1 Mg6 Mg1 140.4(10) . 1_545 ?
O1 Mg6 Mg1 140.4(10) 2_655 1_545 ?
O10 Mg6 Mg1 42.4(9) 2_645 1_545 ?
O10 Mg6 Mg1 42.4(9) 1_545 1_545 ?
Mg2 Mg6 Mg1 120.3(4) . 1_545 ?
Mg2 Mg6 Mg1 120.3(4) 2_655 1_545 ?
O11 Mg6 Mg4 141.9(12) . 4_545 ?
O11 Mg6 Mg4 39.4(10) 2_655 4_545 ?
O1 Mg6 Mg4 92.3(9) . 4_545 ?
O1 Mg6 Mg4 136.6(11) 2_655 4_545 ?
O10 Mg6 Mg4 89.9(10) 2_645 4_545 ?
O10 Mg6 Mg4 42.8(10) 1_545 4_545 ?
Mg2 Mg6 Mg4 179.0(6) . 4_545 ?
Mg2 Mg6 Mg4 60.2(4) 2_655 4_545 ?
Mg1 Mg6 Mg4 60.1(4) 1_545 4_545 ?
O11 Mg6 Mg4 39.4(10) . 3_545 ?
O11 Mg6 Mg4 141.9(12) 2_655 3_545 ?
O1 Mg6 Mg4 136.6(11) . 3_545 ?
O1 Mg6 Mg4 92.3(9) 2_655 3_545 ?
O10 Mg6 Mg4 42.8(10) 2_645 3_545 ?
O10 Mg6 Mg4 89.9(10) 1_545 3_545 ?
Mg2 Mg6 Mg4 60.2(4) . 3_545 ?
Mg2 Mg6 Mg4 179.0(6) 2_655 3_545 ?
Mg1 Mg6 Mg4 60.1(4) 1_545 3_545 ?
Mg4 Mg6 Mg4 120.3(8) 4_545 3_545 ?
O11 Mg6 Mg3 89.2(11) . . ?
O11 Mg6 Mg3 89.2(11) 2_655 . ?
O1 Mg6 Mg3 39.6(10) . . ?
O1 Mg6 Mg3 39.6(10) 2_655 . ?
O10 Mg6 Mg3 137.6(9) 2_645 . ?
O10 Mg6 Mg3 137.6(9) 1_545 . ?
Mg2 Mg6 Mg3 59.7(4) . . ?
Mg2 Mg6 Mg3 59.7(4) 2_655 . ?
Mg1 Mg6 Mg3 180.000(2) 1_545 . ?
Mg4 Mg6 Mg3 119.9(4) 4_545 . ?
Mg4 Mg6 Mg3 119.9(4) 3_545 . ?
OC3 OW OC3 165(3) . 2_656 ?
OC3 OW OC2 121(2) . 3_565 ?
OC3 OW OC2 73.6(15) 2_656 3_565 ?
OC3 OW OC2 73.6(15) . 4_566 ?
OC3 OW OC2 121(2) 2_656 4_566 ?
OC2 OW OC2 48(2) 3_565 4_566 ?
OC3 OW OC4 45.9(14) . 2_656 ?
OC3 OW OC4 119(2) 2_656 2_656 ?
OC2 OW OC4 167.3(16) 3_565 2_656 ?
OC2 OW OC4 119.4(13) 4_566 2_656 ?
OC3 OW OC4 119(2) . . ?
OC3 OW OC4 45.9(14) 2_656 . ?
OC2 OW OC4 119.4(13) 3_565 . ?
OC2 OW OC4 167.3(16) 4_566 . ?
OC4 OW OC4 73(2) 2_656 . ?
Mg3 O1 Mg2 97.5(16) . 2_655 ?
Mg3 O1 Mg6 98.7(15) . . ?
Mg2 O1 Mg6 94.7(15) 2_655 . ?
Mg3 O1 O1 48.4(10) . 2_655 ?
Mg2 O1 O1 99(2) 2_655 2_655 ?
Mg6 O1 O1 50.4(10) . 2_655 ?
Mg3 O1 O11 102.5(16) . 2_655 ?
Mg2 O1 O11 45.6(10) 2_655 2_655 ?
Mg6 O1 O11 49.2(10) . 2_655 ?
O1 O1 O11 71.0(15) 2_655 2_655 ?
Mg3 O1 O7 49.2(10) . 2_655 ?
Mg2 O1 O7 48.4(11) 2_655 2_655 ?
Mg6 O1 O7 101.9(16) . 2_655 ?
O1 O1 O7 69.3(15) 2_655 2_655 ?
O11 O1 O7 69.5(13) 2_655 2_655 ?
Mg3 O1 O12 91.2(14) . . ?
Mg2 O1 O12 45.4(12) 2_655 . ?
Mg6 O1 O12 140.0(19) . . ?
O1 O1 O12 127(2) 2_655 . ?
O11 O1 O12 90.9(15) 2_655 . ?
O7 O1 O12 57.3(13) 2_655 . ?
Mg3 O1 O9 42.5(10) . . ?
Mg2 O1 O9 92.8(13) 2_655 . ?
Mg6 O1 O9 141.2(16) . . ?
O1 O1 O9 90.9(9) 2_655 . ?
O11 O1 O9 126.9(16) 2_655 . ?
O7 O1 O9 57.4(11) 2_655 . ?
O12 O1 O9 60.3(12) . . ?
Mg3 O1 O7 42.6(9) . . ?
Mg2 O1 O7 140.2(17) 2_655 . ?
Mg6 O1 O7 92.5(12) . . ?
O1 O1 O7 57.4(12) 2_655 . ?
O11 O1 O7 128.3(15) 2_655 . ?
O7 O1 O7 91.8(15) 2_655 . ?
O12 O1 O7 119.4(14) . . ?
O9 O1 O7 59.2(10) . . ?
Mg3 O1 O11 90.0(12) . . ?
Mg2 O1 O11 136.1(16) 2_655 . ?
Mg6 O1 O11 41.4(8) . . ?
O1 O1 O11 55.4(11) 2_655 . ?
O11 O1 O11 90.5(14) 2_655 . ?
O7 O1 O11 124.7(15) 2_655 . ?
O12 O1 O11 177.9(19) . . ?
O9 O1 O11 119.9(13) . . ?
O7 O1 O11 60.6(10) . . ?
Mg3 O1 O2 139.0(17) . . ?
Mg2 O1 O2 41.5(9) 2_655 . ?
Mg6 O1 O2 88.9(12) . . ?
O1 O1 O2 125.0(18) 2_655 . ?
O11 O1 O2 54.0(10) 2_655 . ?
O7 O1 O2 89.8(12) 2_655 . ?
O12 O1 O2 60.1(11) . . ?
O9 O1 O2 120.3(13) . . ?
O7 O1 O2 177.6(17) . . ?
O11 O1 O2 119.8(12) . . ?
Mg3 O1 O10 140.4(17) . 1_545 ?
Mg2 O1 O10 87.8(13) 2_655 1_545 ?
Mg6 O1 O10 41.7(9) . 1_545 ?
O1 O1 O10 92.0(9) 2_655 1_545 ?
O11 O1 O10 55.3(11) 2_655 1_545 ?
O7 O1 O10 124.8(16) 2_655 1_545 ?
O12 O1 O10 118.5(14) . 1_545 ?
O9 O1 O10 176.9(17) . 1_545 ?
O7 O1 O10 121.7(13) . 1_545 ?
O11 O1 O10 61.2(10) . 1_545 ?
O2 O1 O10 58.5(9) . 1_545 ?
Si3 O2 Mg5 123.8(15) . 3_445 ?
Si3 O2 Mg2 120.1(17) . 2_655 ?
Mg5 O2 Mg2 97.0(14) 3_445 2_655 ?
Si3 O2 Mg4 121.1(17) . 4_545 ?
Mg5 O2 Mg4 95.6(13) 3_445 4_545 ?
Mg2 O2 Mg4 92.0(12) 2_655 4_545 ?
Si3 O2 O15 36.2(11) . 3_445 ?
Mg5 O2 O15 88.9(12) 3_445 3_445 ?
Mg2 O2 O15 143.3(15) 2_655 3_445 ?
Mg4 O2 O15 123.6(15) 4_545 3_445 ?
Si3 O2 O13 33.6(11) . . ?
Mg5 O2 O13 123.5(15) 3_445 . ?
Mg2 O2 O13 88.7(13) 2_655 . ?
Mg4 O2 O13 140.6(15) 4_545 . ?
O15 O2 O13 58.7(13) 3_445 . ?
Si3 O2 O17 34.2(11) . . ?
Mg5 O2 O17 142.5(15) 3_445 . ?
Mg2 O2 O17 120.3(14) 2_655 . ?
Mg4 O2 O17 87.7(13) 4_545 . ?
O15 O2 O17 59.3(13) 3_445 . ?
O13 O2 O17 58.7(14) . . ?
Si3 O2 O11 136.1(16) . 2_655 ?
Mg5 O2 O11 100.1(14) 3_445 2_655 ?
Mg2 O2 O11 45.6(9) 2_655 2_655 ?
Mg4 O2 O11 46.4(9) 4_545 2_655 ?
O15 O2 O11 166.8(15) 3_445 2_655 ?
O13 O2 O11 121.6(14) . 2_655 ?
O17 O2 O11 108.7(13) . 2_655 ?
Si3 O2 O3 139.1(16) . 2_655 ?
Mg5 O2 O3 47.8(9) 3_445 2_655 ?
Mg2 O2 O3 49.4(9) 2_655 2_655 ?
Mg4 O2 O3 99.6(13) 4_545 2_655 ?
O15 O2 O3 122.7(13) 3_445 2_655 ?
O13 O2 O3 110.3(14) . 2_655 ?
O17 O2 O3 167.2(16) . 2_655 ?
O11 O2 O3 70.2(11) 2_655 2_655 ?
Si3 O2 O12 140.1(18) . 4_545 ?
Mg5 O2 O12 46.2(12) 3_445 4_545 ?
Mg2 O2 O12 99.7(15) 2_655 4_545 ?
Mg4 O2 O12 49.5(11) 4_545 4_545 ?
O15 O2 O12 110.0(15) 3_445 4_545 ?
O13 O2 O12 167.1(15) . 4_545 ?
O17 O2 O12 123.0(16) . 4_545 ?
O11 O2 O12 70.8(13) 2_655 4_545 ?
O3 O2 O12 69.3(13) 2_655 4_545 ?
Si3 O2 O7 90.3(14) . 3_445 ?
Mg5 O2 O7 43.6(10) 3_445 3_445 ?
Mg2 O2 O7 140.6(15) 2_655 3_445 ?
Mg4 O2 O7 92.4(12) 4_545 3_445 ?
O15 O2 O7 55.1(12) 3_445 3_445 ?
O13 O2 O7 111.4(14) . 3_445 ?
O17 O2 O7 99.0(13) . 3_445 ?
O11 O2 O7 126.9(14) 2_655 3_445 ?
O3 O2 O7 91.3(12) 2_655 3_445 ?
O12 O2 O7 56.1(12) 4_545 3_445 ?
Si3 O2 O4 91.0(13) . 4_545 ?
Mg5 O2 O4 43.0(9) 3_445 4_545 ?
Mg2 O2 O4 93.0(11) 2_655 4_545 ?
Mg4 O2 O4 138.6(14) 4_545 4_545 ?
O15 O2 O4 67.1(11) 3_445 4_545 ?
O13 O2 O4 80.7(12) . 4_545 ?
O17 O2 O4 123.9(14) . 4_545 ?
O11 O2 O4 125.8(14) 2_655 4_545 ?
O3 O2 O4 55.6(9) 2_655 4_545 ?
O12 O2 O4 89.1(13) 4_545 4_545 ?
O7 O2 O4 59.5(9) 3_445 4_545 ?
Mg5 O3 Mg4 98.3(13) 4_645 2_655 ?
Mg5 O3 Mg2 98.5(14) 4_645 . ?
Mg4 O3 Mg2 98.8(14) 2_655 . ?
Mg5 O3 O4 49.9(9) 4_645 3_545 ?
Mg4 O3 O4 48.3(9) 2_655 3_545 ?
Mg2 O3 O4 104.3(15) . 3_545 ?
Mg5 O3 O2 48.4(10) 4_645 2_655 ?
Mg4 O3 O2 99.1(14) 2_655 2_655 ?
Mg2 O3 O2 50.4(9) . 2_655 ?
O4 O3 O2 68.5(11) 3_545 2_655 ?
Mg5 O3 O12 102.8(15) 4_645 2_655 ?
Mg4 O3 O12 50.4(12) 2_655 2_655 ?
Mg2 O3 O12 48.4(11) . 2_655 ?
O4 O3 O12 71.8(13) 3_545 2_655 ?
O2 O3 O12 67.7(13) 2_655 2_655 ?
Mg5 O3 O10 92.2(12) 4_645 3_545 ?
Mg4 O3 O10 45.1(10) 2_655 3_545 ?
Mg2 O3 O10 143.7(15) . 3_545 ?
O4 O3 O10 58.1(10) 3_545 3_545 ?
O2 O3 O10 126.6(13) 2_655 3_545 ?
O12 O3 O10 95.5(13) 2_655 3_545 ?
Mg5 O3 O2 142.8(14) 4_645 3 ?
Mg4 O3 O2 44.5(8) 2_655 3 ?
Mg2 O3 O2 90.1(11) . 3 ?
O4 O3 O2 92.8(11) 3_545 3 ?
O2 O3 O2 125.3(12) 2_655 3 ?
O12 O3 O2 57.6(12) 2_655 3 ?
O10 O3 O2 62.1(9) 3_545 3 ?
Mg5 O3 O11 88.2(11) 4_645 . ?
Mg4 O3 O11 136.4(16) 2_655 . ?
Mg2 O3 O11 37.8(9) . . ?
O4 O3 O11 123.2(14) 3_545 . ?
O2 O3 O11 54.7(9) 2_655 . ?
O12 O3 O11 86.0(13) 2_655 . ?
O10 O3 O11 178.3(16) 3_545 . ?
O2 O3 O11 118.3(11) 3 . ?
Mg5 O3 O9 41.7(9) 4_645 3_545 ?
Mg4 O3 O9 92.3(12) 2_655 3_545 ?
Mg2 O3 O9 140.1(15) . 3_545 ?
O4 O3 O9 57.0(10) 3_545 3_545 ?
O2 O3 O9 90.1(12) 2_655 3_545 ?
O12 O3 O9 128.8(15) 2_655 3_545 ?
O10 O3 O9 60.9(10) 3_545 3_545 ?
O2 O3 O9 122.9(12) 3 3_545 ?
O11 O3 O9 118.7(12) . 3_545 ?
Mg5 O3 O7 140.0(16) 4_645 . ?
Mg4 O3 O7 90.7(12) 2_655 . ?
Mg2 O3 O7 41.5(9) . . ?
O4 O3 O7 126.7(15) 3_545 . ?
O2 O3 O7 91.7(12) 2_655 . ?
O12 O3 O7 55.0(12) 2_655 . ?
O10 O3 O7 120.3(12) 3_545 . ?
O2 O3 O7 58.3(9) 3 . ?
O11 O3 O7 60.1(9) . . ?
O9 O3 O7 176.2(15) 3_545 . ?
Mg5 O3 O17 133.2(14) 4_645 3 ?
Mg4 O3 O17 76.7(12) 2_655 3 ?
Mg2 O3 O17 128.3(14) . 3 ?
O4 O3 O17 109.1(12) 3_545 3 ?
O2 O3 O17 175.6(15) 2_655 3 ?
O12 O3 O17 108.2(14) 2_655 3 ?
O10 O3 O17 51.3(11) 3_545 3 ?
O2 O3 O17 50.6(10) 3 3 ?
O11 O3 O17 127.6(13) . 3 ?
O9 O3 O17 91.6(12) 3_545 3 ?
O7 O3 O17 86.8(12) . 3 ?
Mg4 O4 Mg1 97.2(15) 4 . ?
Mg4 O4 Mg5 96.9(13) 4 2_655 ?
Mg1 O4 Mg5 96.1(14) . 2_655 ?
Mg4 O4 O3 49.1(9) 4 3_455 ?
Mg1 O4 O3 99.1(14) . 3_455 ?
Mg5 O4 O3 47.8(9) 2_655 3_455 ?
Mg4 O4 O10 49.0(11) 4 . ?
Mg1 O4 O10 48.3(10) . . ?
Mg5 O4 O10 96.5(14) 2_655 . ?
O3 O4 O10 65.5(11) 3_455 . ?
Mg4 O4 O9 102.5(15) 4 . ?
Mg1 O4 O9 48.1(10) . . ?
Mg5 O4 O9 48.1(10) 2_655 . ?
O3 O4 O9 68.9(11) 3_455 . ?
O10 O4 O9 67.2(12) . . ?
Mg4 O4 O7 140.5(15) 4 2_655 ?
Mg1 O4 O7 91.7(13) . 2_655 ?
Mg5 O4 O7 43.7(9) 2_655 2_655 ?
O3 O4 O7 91.5(12) 3_455 2_655 ?
O10 O4 O7 124.4(16) . 2_655 ?
O9 O4 O7 57.2(12) . 2_655 ?
Mg4 O4 O9 140.6(16) 4 2_655 ?
Mg1 O4 O9 43.5(9) . 2_655 ?
Mg5 O4 O9 90.3(12) 2_655 2_655 ?
O3 O4 O9 124.7(15) 3_455 2_655 ?
O10 O4 O9 91.7(13) . 2_655 ?
O9 O4 O9 55.8(13) . 2_655 ?
O7 O4 O9 59.8(10) 2_655 2_655 ?
Mg4 O4 O2 89.7(11) 4 4 ?
Mg1 O4 O2 137.9(15) . 4 ?
Mg5 O4 O2 41.7(9) 2_655 4 ?
O3 O4 O2 55.9(10) 3_455 4 ?
O10 O4 O2 121.3(13) . 4 ?
O9 O4 O2 89.8(11) . 4 ?
O7 O4 O2 59.6(10) 2_655 4 ?
O9 O4 O2 119.4(12) 2_655 4 ?
Mg4 O4 O10 90.5(11) 4 2_655 ?
Mg1 O4 O10 41.2(9) . 2_655 ?
Mg5 O4 O10 137.3(16) 2_655 2_655 ?
O3 O4 O10 123.7(14) 3_455 2_655 ?
O10 O4 O10 58.3(13) . 2_655 ?
O9 O4 O10 89.3(12) . 2_655 ?
O7 O4 O10 119.8(12) 2_655 2_655 ?
O9 O4 O10 60.0(10) 2_655 2_655 ?
O2 O4 O10 179.1(15) 4 2_655 ?
Mg4 O4 O11 38.0(8) 4 2_665 ?
Mg1 O4 O11 89.2(12) . 2_665 ?
Mg5 O4 O11 134.8(14) 2_655 2_665 ?
O3 O4 O11 87.1(11) 3_455 2_665 ?
O10 O4 O11 55.5(10) . 2_665 ?
O9 O4 O11 122.7(14) . 2_665 ?
O7 O4 O11 178.4(13) 2_655 2_665 ?
O9 O4 O11 121.6(12) 2_655 2_665 ?
O2 O4 O11 118.9(11) 4 2_665 ?
O10 O4 O11 61.7(9) 2_655 2_665 ?
Mg4 O4 O15 128.0(14) 4 2_655 ?
Mg1 O4 O15 134.3(14) . 2_655 ?
Mg5 O4 O15 74.3(11) 2_655 2_655 ?
O3 O4 O15 105.4(12) 3_455 2_655 ?
O10 O4 O15 170.3(14) . 2_655 ?
O9 O4 O15 107.3(13) . 2_655 ?
O7 O4 O15 50.4(11) 2_655 2_655 ?
O9 O4 O15 91.3(12) 2_655 2_655 ?
O2 O4 O15 49.6(9) 4 2_655 ?
O10 O4 O15 130.8(13) 2_655 2_655 ?
O11 O4 O15 129.5(14) 2_665 2_655 ?
Si4 O5 Si2 135(3) . . ?
Si4 O5 O16 38.1(12) . . ?
Si2 O5 O16 148(2) . . ?
Si4 O5 O6 145(2) . . ?
Si2 O5 O6 35.7(13) . . ?
O16 O5 O6 175(2) . . ?
Si4 O5 O13 36.5(13) . . ?
Si2 O5 O13 139(2) . . ?
O16 O5 O13 60.4(14) . . ?
O6 O5 O13 119.3(17) . . ?
Si4 O5 O12 35.7(15) . . ?
Si2 O5 O12 99(2) . . ?
O16 O5 O12 65.4(16) . . ?
O6 O5 O12 119(2) . . ?
O13 O5 O12 61.3(17) . . ?
Si4 O5 O8 142(2) . . ?
Si2 O5 O8 37.4(12) . . ?
O16 O5 O8 121.6(17) . . ?
O6 O5 O8 59.2(13) . . ?
O13 O5 O8 175(2) . . ?
O12 O5 O8 115(2) . . ?
Si4 O5 O9 104(2) . . ?
Si2 O5 O9 30.7(12) . . ?
O16 O5 O9 127(2) . . ?
O6 O5 O9 58.2(14) . . ?
O13 O5 O9 116.2(19) . . ?
O12 O5 O9 68.5(16) . . ?
O8 O5 O9 59.0(14) . . ?
Si4 O5 Pb2 85.5(14) . . ?
Si2 O5 Pb2 115.7(17) . . ?
O16 O5 Pb2 48.1(10) . . ?
O6 O5 Pb2 129.7(16) . . ?
O13 O5 Pb2 104.5(14) . . ?
O12 O5 Pb2 102.3(15) . . ?
O8 O5 Pb2 78.9(11) . . ?
O9 O5 Pb2 123.0(14) . . ?
Si4 O5 Mg5 70.9(16) . 2_655 ?
Si2 O5 Mg5 66.1(15) . 2_655 ?
O16 O5 Mg5 88.6(15) . 2_655 ?
O6 O5 Mg5 96.4(15) . 2_655 ?
O13 O5 Mg5 97.5(16) . 2_655 ?
O12 O5 Mg5 36.9(12) . 2_655 ?
O8 O5 Mg5 78.3(13) . 2_655 ?
O9 O5 Mg5 38.2(9) . 2_655 ?
Pb2 O5 Mg5 101.4(11) . 2_655 ?
Si4 O5 Pb1 103.2(16) . . ?
Si2 O5 Pb1 93.6(15) . . ?
O16 O5 Pb1 118.0(15) . . ?
O6 O5 Pb1 59.0(11) . . ?
O13 O5 Pb1 66.9(12) . . ?
O12 O5 Pb1 113.9(15) . . ?
O8 O5 Pb1 113.8(14) . . ?
O9 O5 Pb1 104.0(12) . . ?
Pb2 O5 Pb1 128.7(13) . . ?
Mg5 O5 Pb1 129.4(11) 2_655 . ?
Si4 O5 Mg3 92.1(17) . . ?
Si2 O5 Mg3 48.4(12) . . ?
O16 O5 Mg3 126.9(17) . . ?
O6 O5 Mg3 57.7(12) . . ?
O13 O5 Mg3 91.6(14) . . ?
O12 O5 Mg3 61.5(13) . . ?
O8 O5 Mg3 83.7(13) . . ?
O9 O5 Mg3 27.7(9) . . ?
Pb2 O5 Mg3 148.1(13) . . ?
Mg5 O5 Mg3 48.5(6) 2_655 . ?
Pb1 O5 Mg3 82.8(7) . . ?
Si2 O6 Si1 137(3) . . ?
Si2 O6 O19 146(2) . . ?
Si1 O6 O19 35.3(13) . . ?
Si2 O6 O8 38.0(13) . . ?
Si1 O6 O8 147(2) . . ?
O19 O6 O8 175(2) . . ?
Si2 O6 O9 33.4(13) . . ?
Si1 O6 O9 104(2) . . ?
O19 O6 O9 123(2) . . ?
O8 O6 O9 61.2(15) . . ?
Si2 O6 O5 38.0(13) . . ?
Si1 O6 O5 142(2) . . ?
O19 O6 O5 119.9(17) . . ?
O8 O6 O5 61.1(13) . . ?
O9 O6 O5 63.1(15) . . ?
Si2 O6 O15 142(2) . . ?
Si1 O6 O15 35.9(11) . . ?
O19 O6 O15 58.6(13) . . ?
O8 O6 O15 120.5(16) . . ?
O9 O6 O15 116.2(19) . . ?
O5 O6 O15 178(2) . . ?
Si2 O6 O7 103(2) . . ?
Si1 O6 O7 34.3(13) . . ?
O19 O6 O7 61.8(15) . . ?
O8 O6 O7 122(2) . . ?
O9 O6 O7 69.3(15) . . ?
O5 O6 O7 119(2) . . ?
O15 O6 O7 58.8(13) . . ?
Si2 O6 Pb1 114.5(17) . . ?
Si1 O6 Pb1 80.8(14) . . ?
O19 O6 Pb1 46.2(11) . . ?
O8 O6 Pb1 132.4(15) . . ?
O9 O6 Pb1 121.3(15) . . ?
O5 O6 Pb1 77.9(12) . . ?
O15 O6 Pb1 101.1(14) . . ?
O7 O6 Pb1 98.0(13) . . ?
Si2 O6 Mg3 67.2(16) . . ?
Si1 O6 Mg3 70.6(15) . . ?
O19 O6 Mg3 86.9(15) . . ?
O8 O6 Mg3 97.7(16) . . ?
O9 O6 Mg3 36.6(10) . . ?
O5 O6 Mg3 82.5(15) . . ?
O15 O6 Mg3 95.9(14) . . ?
O7 O6 Mg3 38.0(10) . . ?
Pb1 O6 Mg3 100.0(10) . . ?
Si2 O6 Pb4 97.7(15) . 1_565 ?
Si1 O6 Pb4 103.6(16) . 1_565 ?
O19 O6 Pb4 116.6(16) . 1_565 ?
O8 O6 Pb4 60.1(10) . 1_565 ?
O9 O6 Pb4 108.6(13) . 1_565 ?
O5 O6 Pb4 114.4(14) . 1_565 ?
O15 O6 Pb4 67.7(11) . 1_565 ?
O7 O6 Pb4 114.9(13) . 1_565 ?
Pb1 O6 Pb4 127.4(13) . 1_565 ?
Mg3 O6 Pb4 131.3(12) . 1_565 ?
Si2 O6 Mg1 50.7(13) . . ?
Si1 O6 Mg1 94.3(17) . . ?
O19 O6 Mg1 126.4(17) . . ?
O8 O6 Mg1 57.5(12) . . ?
O9 O6 Mg1 29.1(9) . . ?
O5 O6 Mg1 87.5(15) . . ?
O15 O6 Mg1 92.4(13) . . ?
O7 O6 Mg1 64.6(12) . . ?
Pb1 O6 Mg1 148.0(13) . . ?
Mg3 O6 Mg1 49.4(7) . . ?
Pb4 O6 Mg1 84.5(8) 1_565 . ?
Si1 O7 Mg5 120(2) . . ?
Si1 O7 Mg2 123(2) . . ?
Mg5 O7 Mg2 96.6(15) . . ?
Si1 O7 Mg3 121.8(17) . . ?
Mg5 O7 Mg3 95.3(16) . . ?
Mg2 O7 Mg3 93.2(16) . . ?
Si1 O7 O15 35.5(11) . . ?
Mg5 O7 O15 87.3(14) . . ?
Mg2 O7 O15 120.5(17) . . ?
Mg3 O7 O15 145.7(17) . . ?
Si1 O7 O19 29.7(12) . . ?
Mg5 O7 O19 143.1(19) . . ?
Mg2 O7 O19 95.4(16) . . ?
Mg3 O7 O19 118.7(15) . . ?
O15 O7 O19 56.7(14) . . ?
Si1 O7 O6 35.4(12) . . ?
Mg5 O7 O6 115.0(16) . . ?
Mg2 O7 O6 147.9(18) . . ?
Mg3 O7 O6 89.6(14) . . ?
O15 O7 O6 58.9(14) . . ?
O19 O7 O6 55.9(14) . . ?
Si1 O7 O12 144(2) . 2_655 ?
Mg5 O7 O12 47.5(12) . 2_655 ?
Mg2 O7 O12 49.2(12) . 2_655 ?
Mg3 O7 O12 94.5(17) . 2_655 ?
O15 O7 O12 111.7(17) . 2_655 ?
O19 O7 O12 134.2(18) . 2_655 ?
O6 O7 O12 162.3(17) . 2_655 ?
Si1 O7 O1 142.6(18) . 2_655 ?
Mg5 O7 O1 97.1(16) . 2_655 ?
Mg2 O7 O1 47.7(11) . 2_655 ?
Mg3 O7 O1 45.6(11) . 2_655 ?
O15 O7 O1 167.6(16) . 2_655 ?
O19 O7 O1 116.5(15) . 2_655 ?
O6 O7 O1 127.9(16) . 2_655 ?
O12 O7 O1 64.5(14) 2_655 2_655 ?
Si1 O7 O9 138.3(19) . 2_655 ?
Mg5 O7 O9 48.4(11) . 2_655 ?
Mg2 O7 O9 98.9(17) . 2_655 ?
Mg3 O7 O9 47.0(11) . 2_655 ?
O15 O7 O9 124.7(15) . 2_655 ?
O19 O7 O9 160.1(16) . 2_655 ?
O6 O7 O9 106.2(15) . 2_655 ?
O12 O7 O9 65.4(14) 2_655 2_655 ?
O1 O7 O9 65.5(13) 2_655 2_655 ?
Si1 O7 O4 86.9(15) . 2_655 ?
Mg5 O7 O4 43.9(9) . 2_655 ?
Mg2 O7 O4 140.5(17) . 2_655 ?
Mg3 O7 O4 91.0(14) . 2_655 ?
O15 O7 O4 67.5(12) . 2_655 ?
O19 O7 O4 116.6(17) . 2_655 ?
O6 O7 O4 71.3(12) . 2_655 ?
O12 O7 O4 91.4(14) 2_655 2_655 ?
O1 O7 O4 123.2(17) 2_655 2_655 ?
O9 O7 O4 57.7(12) 2_655 2_655 ?
Si1 O7 O2 89.7(16) . 3 ?
Mg5 O7 O2 42.5(9) . 3 ?
Mg2 O7 O2 91.3(12) . 3 ?
Mg3 O7 O2 137.7(17) . 3 ?
O15 O7 O2 54.4(11) . 3 ?
O19 O7 O2 102.6(16) . 3 ?
O6 O7 O2 107.8(15) . 3 ?
O12 O7 O2 58.6(13) 2_655 3 ?
O1 O7 O2 123.1(15) 2_655 3 ?
O9 O7 O2 90.8(13) 2_655 3 ?
O4 O7 O2 60.8(10) 2_655 3 ?
Si5 O8 Si2 142(3) . . ?
Si5 O8 O18 36.3(12) . . ?
Si2 O8 O18 146.8(19) . . ?
Si5 O8 O17 38.2(13) . 1_565 ?
Si2 O8 O17 144(2) . 1_565 ?
O18 O8 O17 61.6(14) . 1_565 ?
Si5 O8 O6 143(2) . . ?
Si2 O8 O6 36.0(13) . . ?
O18 O8 O6 118.8(17) . . ?
O17 O8 O6 178(2) 1_565 . ?
Si5 O8 O10 36.8(13) . . ?
Si2 O8 O10 105(2) . . ?
O18 O8 O10 64.6(14) . . ?
O17 O8 O10 62.4(14) 1_565 . ?
O6 O8 O10 119.2(18) . . ?
Si5 O8 O9 109(2) . . ?
Si2 O8 O9 33.0(12) . . ?
O18 O8 O9 126.7(18) . . ?
O17 O8 O9 122(2) 1_565 . ?
O6 O8 O9 59.4(15) . . ?
O10 O8 O9 72.2(15) . . ?
Si5 O8 O5 150(2) . . ?
Si2 O8 O5 37.7(12) . . ?
O18 O8 O5 170(2) . . ?
O17 O8 O5 119.6(16) 1_565 . ?
O6 O8 O5 59.7(13) . . ?
O10 O8 O5 125.0(19) . . ?
O9 O8 O5 62.0(14) . . ?
Si5 O8 Pb4 81.9(14) . 1_565 ?
Si2 O8 Pb4 112.2(15) . 1_565 ?
O18 O8 Pb4 46.0(10) . 1_565 ?
O17 O8 Pb4 103.1(14) 1_565 1_565 ?
O6 O8 Pb4 76.8(12) . 1_565 ?
O10 O8 Pb4 100.6(12) . 1_565 ?
O9 O8 Pb4 120.0(13) . 1_565 ?
O5 O8 Pb4 127.5(16) . 1_565 ?
Si5 O8 Mg1 73.0(15) . . ?
Si2 O8 Mg1 69.6(14) . . ?
O18 O8 Mg1 88.7(13) . . ?
O17 O8 Mg1 99.6(15) 1_565 . ?
O6 O8 Mg1 82.0(14) . . ?
O10 O8 Mg1 38.2(9) . . ?
O9 O8 Mg1 38.7(10) . . ?
O5 O8 Mg1 100.4(15) . . ?
Pb4 O8 Mg1 101.3(9) 1_565 . ?
Si5 O8 Pb2 105.8(14) . . ?
Si2 O8 Pb2 94.3(13) . . ?
O18 O8 Pb2 118.7(13) . . ?
O17 O8 Pb2 67.7(11) 1_565 . ?
O6 O8 Pb2 111.1(13) . . ?
O10 O8 Pb2 117.6(13) . . ?
O9 O8 Pb2 108.1(12) . . ?
O5 O8 Pb2 57.0(10) . . ?
Pb4 O8 Pb2 125.7(11) 1_565 . ?
Mg1 O8 Pb2 132.8(11) . . ?
Si5 O8 Mg5 97.5(17) . 2_655 ?
Si2 O8 Mg5 51.9(12) . 2_655 ?
O18 O8 Mg5 130.1(16) . 2_655 ?
O17 O8 Mg5 94.5(15) 1_565 2_655 ?
O6 O8 Mg5 86.3(14) . 2_655 ?
O10 O8 Mg5 65.4(11) . 2_655 ?
O9 O8 Mg5 31.1(9) . 2_655 ?
O5 O8 Mg5 59.6(12) . 2_655 ?
Pb4 O8 Mg5 149.1(10) 1_565 2_655 ?
Mg1 O8 Mg5 50.2(6) . 2_655 ?
Pb2 O8 Mg5 84.4(7) . 2_655 ?
Si2 O9 Mg3 123(2) . . ?
Si2 O9 Mg1 121(2) . . ?
Mg3 O9 Mg1 97.2(15) . . ?
Si2 O9 Mg5 117.3(18) . 2_655 ?
Mg3 O9 Mg5 96.6(15) . 2_655 ?
Mg1 O9 Mg5 94.9(15) . 2_655 ?
Si2 O9 O6 34.5(12) . . ?
Mg3 O9 O6 94.6(15) . . ?
Mg1 O9 O6 114.0(16) . . ?
Mg5 O9 O6 147.4(18) 2_655 . ?
Si2 O9 O8 35.9(13) . . ?
Mg3 O9 O8 153.3(19) . . ?
Mg1 O9 O8 89.5(14) . . ?
Mg5 O9 O8 108.6(15) 2_655 . ?
O6 O9 O8 59.3(14) . . ?
Si2 O9 O5 33.6(12) . . ?
Mg3 O9 O5 114.4(16) . . ?
Mg1 O9 O5 147.6(18) . . ?
Mg5 O9 O5 88.8(14) 2_655 . ?
O6 O9 O5 58.7(14) . . ?
O8 O9 O5 59.0(13) . . ?
Si2 O9 O9 144(2) . 2_655 ?
Mg3 O9 O9 48.0(10) . 2_655 ?
Mg1 O9 O9 49.2(10) . 2_655 ?
Mg5 O9 O9 99(2) 2_655 2_655 ?
O6 O9 O9 111.4(19) . 2_655 ?
O8 O9 O9 132.4(14) . 2_655 ?
O5 O9 O9 161.3(12) . 2_655 ?
Si2 O9 O7 141(2) . 2_655 ?
Mg3 O9 O7 48.8(10) . 2_655 ?
Mg1 O9 O7 97.4(15) . 2_655 ?
Mg5 O9 O7 47.9(11) 2_655 2_655 ?
O6 O9 O7 135.3(16) . 2_655 ?
O8 O9 O7 155.8(16) . 2_655 ?
O5 O9 O7 108.6(15) . 2_655 ?
O9 O9 O7 66.1(14) 2_655 2_655 ?
Si2 O9 O4 138(2) . . ?
Mg3 O9 O4 98.3(15) . . ?
Mg1 O9 O4 47.1(9) . . ?
Mg5 O9 O4 47.8(10) 2_655 . ?
O6 O9 O4 158.3(17) . . ?
O8 O9 O4 105.0(15) . . ?
O5 O9 O4 129.0(15) . . ?
O9 O9 O4 66.5(13) 2_655 . ?
O7 O9 O4 65.1(11) 2_655 . ?
Si2 O9 O12 87.8(17) . . ?
Mg3 O9 O12 88.9(14) . . ?
Mg1 O9 O12 137.8(18) . . ?
Mg5 O9 O12 42.9(12) 2_655 . ?
O6 O9 O12 107.0(17) . . ?
O8 O9 O12 103.4(16) . . ?
O5 O9 O12 54.2(15) . . ?
O9 O9 O12 122.7(19) 2_655 . ?
O7 O9 O12 56.7(13) 2_655 . ?
O4 O9 O12 90.6(15) . . ?
Si2 O9 O1 92.2(17) . . ?
Mg3 O9 O1 41.1(10) . . ?
Mg1 O9 O1 138.2(17) . . ?
Mg5 O9 O1 90.0(14) 2_655 . ?
O6 O9 O1 78.7(14) . . ?
O8 O9 O1 127.9(17) . . ?
O5 O9 O1 73.8(13) . . ?
O9 O9 O1 89.1(9) 2_655 . ?
O7 O9 O1 57.0(12) 2_655 . ?
O4 O9 O1 122.1(15) . . ?
O12 O9 O1 58.9(12) . . ?
Si5 O10 Mg1 121.6(19) . . ?
Si5 O10 Mg4 121.9(17) . 4 ?
Mg1 O10 Mg4 95.3(15) . 4 ?
Si5 O10 Mg6 123.4(19) . 1_565 ?
Mg1 O10 Mg6 93.7(14) . 1_565 ?
Mg4 O10 Mg6 93.3(15) 4 1_565 ?
Si5 O10 O8 33.9(11) . . ?
Mg1 O10 O8 91.1(14) . . ?
Mg4 O10 O8 116.9(15) 4 . ?
Mg6 O10 O8 148.9(18) 1_565 . ?
Si5 O10 O17 35.3(12) . 1_565 ?
Mg1 O10 O17 145.6(17) . 1_565 ?
Mg4 O10 O17 88.9(14) 4 1_565 ?
Mg6 O10 O17 120.2(15) 1_565 1_565 ?
O8 O10 O17 57.2(13) . 1_565 ?
Si5 O10 O18 30.3(10) . . ?
Mg1 O10 O18 118.4(15) . . ?
Mg4 O10 O18 144.4(16) 4 . ?
Mg6 O10 O18 95.8(14) 1_565 . ?
O8 O10 O18 55.5(13) . . ?
O17 O10 O18 56.9(13) 1_565 . ?
Si5 O10 O4 138.1(17) . . ?
Mg1 O10 O4 48.1(9) . . ?
Mg4 O10 O4 47.3(10) 4 . ?
Mg6 O10 O4 98.4(14) 1_565 . ?
O8 O10 O4 107.5(14) . . ?
O17 O10 O4 124.2(15) 1_565 . ?
O18 O10 O4 160.9(16) . . ?
Si5 O10 O11 138.4(17) . 2_665 ?
Mg1 O10 O11 99.9(15) . 2_665 ?
Mg4 O10 O11 45.5(10) 4 2_665 ?
Mg6 O10 O11 48.0(9) 1_565 2_665 ?
O8 O10 O11 159.7(15) . 2_665 ?
O17 O10 O11 107.1(14) 1_565 2_665 ?
O18 O10 O11 129.9(15) . 2_665 ?
O4 O10 O11 69.2(12) . 2_665 ?
Si5 O10 O10 142(2) . 2_655 ?
Mg1 O10 O10 46.0(9) . 2_655 ?
Mg4 O10 O10 96.3(19) 4 2_655 ?
Mg6 O10 O10 47.6(9) 1_565 2_655 ?
O8 O10 O10 129.2(15) . 2_655 ?
O17 O10 O10 166.8(13) 1_565 2_655 ?
O18 O10 O10 115.1(18) . 2_655 ?
O4 O10 O10 67.1(13) . 2_655 ?
O11 O10 O10 69.2(13) 2_665 2_655 ?
Si5 O10 O3 88.0(14) . 3_455 ?
Mg1 O10 O3 91.6(12) . 3_455 ?
Mg4 O10 O3 44.3(10) 4 3_455 ?
Mg6 O10 O3 137.6(17) 1_565 3_455 ?
O8 O10 O3 72.8(12) . 3_455 ?
O17 O10 O3 68.1(12) 1_565 3_455 ?
O18 O10 O3 118.2(15) . 3_455 ?
O4 O10 O3 56.4(10) . 3_455 ?
O11 O10 O3 89.7(13) 2_665 3_455 ?
O10 O10 O3 123.6(18) 2_655 3_455 ?
Si5 O10 O9 88.4(15) . . ?
Mg1 O10 O9 42.7(9) . . ?
Mg4 O10 O9 92.9(13) 4 . ?
Mg6 O10 O9 136.3(15) 1_565 . ?
O8 O10 O9 54.5(12) . . ?
O17 O10 O9 103.1(14) 1_565 . ?
O18 O10 O9 103.8(14) . . ?
O4 O10 O9 57.2(11) . . ?
O11 O10 O9 126.3(16) 2_665 . ?
O10 O10 O9 88.7(8) 2_655 . ?
O3 O10 O9 62.3(10) 3_455 . ?
Mg2 O11 Mg4 103.2(15) . 3_545 ?
Mg2 O11 Mg6 98.8(16) . . ?
Mg4 O11 Mg6 98.8(16) 3_545 . ?
Mg2 O11 O2 51.3(10) . 2_655 ?
Mg4 O11 O2 51.9(10) 3_545 2_655 ?
Mg6 O11 O2 103.0(14) . 2_655 ?
Mg2 O11 O1 49.5(11) . 2_655 ?
Mg4 O11 O1 106.5(16) 3_545 2_655 ?
Mg6 O11 O1 49.3(10) . 2_655 ?
O2 O11 O1 71.7(12) 2_655 2_655 ?
Mg2 O11 O10 103.3(16) . 2_645 ?
Mg4 O11 O10 49.1(11) 3_545 2_645 ?
Mg6 O11 O10 49.9(10) . 2_645 ?
O2 O11 O10 69.2(12) 2_655 2_645 ?
O1 O11 O10 71.0(12) 2_655 2_645 ?
Mg2 O11 O1 88.3(13) . . ?
Mg4 O11 O1 140.3(17) 3_545 . ?
Mg6 O11 O1 41.5(10) . . ?
O2 O11 O1 125.4(15) 2_655 . ?
O1 O11 O1 53.6(13) 2_655 . ?
O10 O11 O1 91.4(13) 2_645 . ?
Mg2 O11 O3 41.3(9) . . ?
Mg4 O11 O3 91.5(12) 3_545 . ?
Mg6 O11 O3 140.0(16) . . ?
O2 O11 O3 55.1(10) 2_655 . ?
O1 O11 O3 90.7(12) 2_655 . ?
O10 O11 O3 124.3(14) 2_645 . ?
O1 O11 O3 119.6(12) . . ?
Mg2 O11 O7 40.9(10) . . ?
Mg4 O11 O7 143.9(15) 3_545 . ?
Mg6 O11 O7 91.5(14) . . ?
O2 O11 O7 92.1(12) 2_655 . ?
O1 O11 O7 56.3(12) 2_655 . ?
O10 O11 O7 127.3(15) 2_645 . ?
O1 O11 O7 59.3(10) . . ?
O3 O11 O7 60.3(9) . . ?
Mg2 O11 O4 142.6(16) . 2_645 ?
Mg4 O11 O4 39.5(9) 3_545 2_645 ?
Mg6 O11 O4 89.0(13) . 2_645 ?
O2 O11 O4 91.3(12) 2_655 2_645 ?
O1 O11 O4 126.2(15) 2_655 2_645 ?
O10 O11 O4 55.3(11) 2_645 2_645 ?
O1 O11 O4 119.3(12) . 2_645 ?
O3 O11 O4 121.1(12) . 2_645 ?
O7 O11 O4 176.3(15) . 2_645 ?
Mg2 O11 O16 116.0(15) . 3_545 ?
Mg4 O11 O16 82.3(13) 3_545 3_545 ?
Mg6 O11 O16 144.1(15) . 3_545 ?
O2 O11 O16 105.4(12) 2_655 3_545 ?
O1 O11 O16 163.9(15) 2_655 3_545 ?
O10 O11 O16 123.5(14) 2_645 3_545 ?
O1 O11 O16 126.8(14) . 3_545 ?
O3 O11 O16 75.4(11) . 3_545 ?
O7 O11 O16 108.7(14) . 3_545 ?
O4 O11 O16 69.0(11) 2_645 3_545 ?
Mg2 O11 O18 145.5(16) . 1_545 ?
Mg4 O11 O18 110.5(14) 3_545 1_545 ?
Mg6 O11 O18 83.6(11) . 1_545 ?
O2 O11 O18 161.6(15) 2_655 1_545 ?
O1 O11 O18 123.5(13) 2_655 1_545 ?
O10 O11 O18 104.3(12) 2_645 1_545 ?
O1 O11 O18 70.7(11) . 1_545 ?
O3 O11 O18 128.4(14) . 1_545 ?
O7 O11 O18 104.9(12) . 1_545 ?
O4 O11 O18 71.5(10) 2_645 1_545 ?
O16 O11 O18 63.0(11) 3_545 1_545 ?
Si4 O12 Mg5 125(3) . 2_655 ?
Si4 O12 Mg2 122(3) . 2_655 ?
Mg5 O12 Mg2 97(2) 2_655 2_655 ?
Si4 O12 Mg4 117(2) . . ?
Mg5 O12 Mg4 95(2) 2_655 . ?
Mg2 O12 Mg4 95(2) 2_655 . ?
Si4 O12 O5 35.2(14) . . ?
Mg5 O12 O5 92.8(19) 2_655 . ?
Mg2 O12 O5 120(2) 2_655 . ?
Mg4 O12 O5 143(2) . . ?
Si4 O12 O13 35.0(14) . . ?
Mg5 O12 O13 149(2) 2_655 . ?
Mg2 O12 O13 88.2(18) 2_655 . ?
Mg4 O12 O13 115(2) . . ?
O5 O12 O13 59.1(17) . . ?
Si4 O12 O16 29.6(13) . . ?
Mg5 O12 O16 119(2) 2_655 . ?
Mg2 O12 O16 142(2) 2_655 . ?
Mg4 O12 O16 90.4(16) . . ?
O5 O12 O16 54.9(15) . . ?
O13 O12 O16 56.3(15) . . ?
Si4 O12 O7 144(3) . 2_655 ?
Mg5 O12 O7 48.7(13) 2_655 2_655 ?
Mg2 O12 O7 48.7(12) 2_655 2_655 ?
Mg4 O12 O7 99(2) . 2_655 ?
O5 O12 O7 112.6(19) . 2_655 ?
O13 O12 O7 127.6(19) . 2_655 ?
O16 O12 O7 165(2) . 2_655 ?
Si4 O12 O3 136(2) . 2_655 ?
Mg5 O12 O3 99(2) 2_655 2_655 ?
Mg2 O12 O3 48.0(12) 2_655 2_655 ?
Mg4 O12 O3 47.0(12) . 2_655 ?
O5 O12 O3 164(2) . 2_655 ?
O13 O12 O3 106.8(17) . 2_655 ?
O16 O12 O3 125.9(17) . 2_655 ?
O7 O12 O3 68.7(14) 2_655 2_655 ?
Si4 O12 O2 142(2) . 4 ?
Mg5 O12 O2 46.1(12) 2_655 4 ?
Mg2 O12 O2 96(2) 2_655 4 ?
Mg4 O12 O2 48.7(12) . 4 ?
O5 O12 O2 129.9(19) . 4 ?
O13 O12 O2 163(2) . 4 ?
O16 O12 O2 114.6(17) . 4 ?
O7 O12 O2 65.3(14) 2_655 4 ?
O3 O12 O2 65.8(14) 2_655 4 ?
Si4 O12 O1 91(2) . . ?
Mg5 O12 O1 92.8(17) 2_655 . ?
Mg2 O12 O1 44.4(11) 2_655 . ?
Mg4 O12 O1 139(2) . . ?
O5 O12 O1 76.2(16) . . ?
O13 O12 O1 70.4(15) . . ?
O16 O12 O1 120(2) . . ?
O7 O12 O1 58.1(13) 2_655 . ?
O3 O12 O1 92.3(15) 2_655 . ?
O2 O12 O1 123.4(19) 4 . ?
Si4 O12 O9 92(2) . . ?
Mg5 O12 O9 44.4(12) 2_655 . ?
Mg2 O12 O9 92.5(16) 2_655 . ?
Mg4 O12 O9 139(2) . . ?
O5 O12 O9 57.3(14) . . ?
O13 O12 O9 106(2) . . ?
O16 O12 O9 107.4(19) . . ?
O7 O12 O9 57.9(13) 2_655 . ?
O3 O12 O9 126.5(19) 2_655 . ?
O2 O12 O9 90.4(15) 4 . ?
O1 O12 O9 60.9(12) . . ?
Si3 O13 Si4 137(3) . . ?
Si3 O13 O16 134(2) . . ?
Si4 O13 O16 36.1(12) . . ?
Si3 O13 O15 37.1(12) . 3_445 ?
Si4 O13 O15 128(2) . 3_445 ?
O16 O13 O15 103.8(16) . 3_445 ?
Si3 O13 O17 35.9(14) . . ?
Si4 O13 O17 159(2) . . ?
O16 O13 O17 163.0(19) . . ?
O15 O13 O17 60.6(14) 3_445 . ?
Si3 O13 O5 157(3) . . ?
Si4 O13 O5 35.7(13) . . ?
O16 O13 O5 57.4(14) . . ?
O15 O13 O5 161.2(19) 3_445 . ?
O17 O13 O5 138.2(19) . . ?
Si3 O13 O2 34.1(13) . . ?
Si4 O13 O2 105(2) . . ?
O16 O13 O2 119.1(19) . . ?
O15 O13 O2 60.2(14) 3_445 . ?
O17 O13 O2 61.1(15) . . ?
O5 O13 O2 126(2) . . ?
Si3 O13 O12 105(2) . . ?
Si4 O13 O12 34.8(15) . . ?
O16 O13 O12 63.7(16) . . ?
O15 O13 O12 114(2) 3_445 . ?
O17 O13 O12 127(2) . . ?
O5 O13 O12 59.6(16) . . ?
O2 O13 O12 71.1(16) . . ?
Si3 O13 O1 86.1(17) . . ?
Si4 O13 O1 80.5(16) . . ?
O16 O13 O1 116.5(16) . . ?
O15 O13 O1 122.1(18) 3_445 . ?
O17 O13 O1 79.6(14) . . ?
O5 O13 O1 71.3(13) . . ?
O2 O13 O1 64.3(12) . . ?
O12 O13 O1 59.1(13) . . ?
Si3 O13 Pb3 85.4(16) . . ?
Si4 O13 Pb3 132(2) . . ?
O16 O13 Pb3 100.9(15) . . ?
O15 O13 Pb3 67.8(13) 3_445 . ?
O17 O13 Pb3 67.8(13) . . ?
O5 O13 Pb3 113.8(18) . . ?
O2 O13 Pb3 119.5(14) . . ?
O12 O13 Pb3 164.7(17) . . ?
O1 O13 Pb3 134.3(14) . . ?
Si3 O13 Mg2 72.3(16) . 2_655 ?
Si4 O13 Mg2 72.9(16) . 2_655 ?
O16 O13 Mg2 102.0(16) . 2_655 ?
O15 O13 Mg2 98.1(16) 3_445 2_655 ?
O17 O13 Mg2 87.8(15) . 2_655 ?
O5 O13 Mg2 86.2(14) . 2_655 ?
O2 O13 Mg2 39.4(9) . 2_655 ?
O12 O13 Mg2 39.1(12) . 2_655 ?
O1 O13 Mg2 36.6(8) . 2_655 ?
Pb3 O13 Mg2 155.5(13) . 2_655 ?
Si3 O13 Pb1 105.4(17) . . ?
Si4 O13 Pb1 107.1(17) . . ?
O16 O13 Pb1 119.5(16) . . ?
O15 O13 Pb1 124.2(16) 3_445 . ?
O17 O13 Pb1 70.1(12) . . ?
O5 O13 Pb1 71.6(13) . . ?
O2 O13 Pb1 116.0(13) . . ?
O12 O13 Pb1 116.3(15) . . ?
O1 O13 Pb1 68.6(9) . . ?
Pb3 O13 Pb1 70.7(8) . . ?
Mg2 O13 Pb1 104.9(10) 2_655 . ?
Pb1 O14 Pb2 112.2(14) . 3_545 ?
Pb1 O14 Pb4 111.1(14) . . ?
Pb2 O14 Pb4 110.9(13) 3_545 . ?
Pb1 O14 Pb3 108.1(13) . 2_656 ?
Pb2 O14 Pb3 107.5(14) 3_545 2_656 ?
Pb4 O14 Pb3 106.7(14) . 2_656 ?
Pb1 O14 O19 56.6(11) . . ?
Pb2 O14 O19 57.1(11) 3_545 . ?
Pb4 O14 O19 118.8(17) . . ?
Pb3 O14 O19 134.5(17) 2_656 . ?
Pb1 O14 O16 118.7(17) . 3_545 ?
Pb2 O14 O16 57.2(10) 3_545 3_545 ?
Pb4 O14 O16 55.5(10) . 3_545 ?
Pb3 O14 O16 133.2(16) 2_656 3_545 ?
O19 O14 O16 78.1(14) . 3_545 ?
Pb1 O14 O18 57.1(10) . 1_545 ?
Pb2 O14 O18 118.1(16) 3_545 1_545 ?
Pb4 O14 O18 55.9(10) . 1_545 ?
Pb3 O14 O18 134.3(15) 2_656 1_545 ?
O19 O14 O18 77.2(15) . 1_545 ?
O16 O14 O18 75.7(14) 3_545 1_545 ?
Pb1 O14 OC4 58.1(12) . . ?
Pb2 O14 OC4 95.6(14) 3_545 . ?
Pb4 O14 OC4 153.4(15) . . ?
Pb3 O14 OC4 60.7(13) 2_656 . ?
O19 O14 OC4 77.5(16) . . ?
O16 O14 OC4 150.7(17) 3_545 . ?
O18 O14 OC4 114.1(15) 1_545 . ?
Pb1 O14 OC5 93.9(16) . 3 ?
Pb2 O14 OC5 57.4(14) 3_545 3 ?
Pb4 O14 OC5 155.0(18) . 3 ?
Pb3 O14 OC5 62.3(16) 2_656 3 ?
O19 O14 OC5 75.5(18) . 3 ?
O16 O14 OC5 113.7(17) 3_545 3 ?
O18 O14 OC5 148.3(19) 1_545 3 ?
OC4 O14 OC5 43.7(15) . 3 ?
Pb1 O14 OC1 58.0(9) . . ?
Pb2 O14 OC1 155.9(17) 3_545 . ?
Pb4 O14 OC1 93.0(13) . . ?
Pb3 O14 OC1 61.3(7) 2_656 . ?
O19 O14 OC1 113.7(15) . . ?
O16 O14 OC1 146.5(16) 3_545 . ?
O18 O14 OC1 76.8(10) 1_545 . ?
OC4 O14 OC1 60.4(14) . . ?
OC5 O14 OC1 99.7(17) 3 . ?
Pb1 O14 OC2 95.7(13) . 3 ?
Pb2 O14 OC2 152.1(16) 3_545 3 ?
Pb4 O14 OC2 56.7(11) . 3 ?
Pb3 O14 OC2 60.1(12) 2_656 3 ?
O19 O14 OC2 150.0(17) . 3 ?
O16 O14 OC2 111.0(15) 3_545 3 ?
O18 O14 OC2 77.6(14) 1_545 3 ?
OC4 O14 OC2 98.3(15) . 3 ?
OC5 O14 OC2 122(2) 3 3 ?
OC1 O14 OC2 43.9(12) . 3 ?
Pb1 O14 OC5 154.4(17) . 2_656 ?
Pb2 O14 OC5 93.3(15) 3_545 2_656 ?
Pb4 O14 OC5 58.2(14) . 2_656 ?
Pb3 O14 OC5 59.7(15) 2_656 2_656 ?
O19 O14 OC5 148.5(17) . 2_656 ?
O16 O14 OC5 76.3(17) 3_545 2_656 ?
O18 O14 OC5 113.2(18) 1_545 2_656 ?
OC4 O14 OC5 120(2) . 2_656 ?
OC5 O14 OC5 98.5(10) 3 2_656 ?
OC1 O14 OC5 97.7(16) . 2_656 ?
OC2 O14 OC5 58.8(15) 3 2_656 ?
Si1 O15 Si3 139(3) . 3 ?
Si1 O15 O19 34.8(13) . . ?
Si3 O15 O19 134.8(19) 3 . ?
Si1 O15 O13 162(3) . 3 ?
Si3 O15 O13 35.8(12) 3 3 ?
O19 O15 O13 162(2) . 3 ?
Si1 O15 O17 127.9(19) . 3 ?
Si3 O15 O17 36.1(12) 3 3 ?
O19 O15 O17 104.3(16) . 3 ?
O13 O15 O17 60.2(14) 3 3 ?
Si1 O15 O2 106(2) . 3 ?
Si3 O15 O2 35.5(12) 3 3 ?
O19 O15 O2 121.1(18) . 3 ?
O13 O15 O2 61.1(14) 3 3 ?
O17 O15 O2 61.3(14) 3 3 ?
Si1 O15 O7 36.2(13) . . ?
Si3 O15 O7 105(2) 3 . ?
O19 O15 O7 63.3(15) . . ?
O13 O15 O7 128(2) 3 . ?
O17 O15 O7 111.5(17) 3 . ?
O2 O15 O7 70.5(14) 3 . ?
Si1 O15 O6 37.8(12) . . ?
Si3 O15 O6 157(2) 3 . ?
O19 O15 O6 59.0(13) . . ?
O13 O15 O6 136.4(17) 3 . ?
O17 O15 O6 163.3(17) 3 . ?
O2 O15 O6 124.8(19) 3 . ?
O7 O15 O6 62.3(14) . . ?
Si1 O15 O4 82.7(16) . 2_655 ?
Si3 O15 O4 87.1(15) 3 2_655 ?
O19 O15 O4 117.5(17) . 2_655 ?
O13 O15 O4 79.7(14) 3 2_655 ?
O17 O15 O4 122.1(16) 3 2_655 ?
O2 O15 O4 63.3(11) 3 2_655 ?
O7 O15 O4 62.1(12) . 2_655 ?
O6 O15 O4 70.2(13) . 2_655 ?
Si1 O15 Mg5 74.2(16) . . ?
Si3 O15 Mg5 73.4(15) 3 . ?
O19 O15 Mg5 102.3(16) . . ?
O13 O15 Mg5 88.9(15) 3 . ?
O17 O15 Mg5 97.7(15) 3 . ?
O2 O15 Mg5 38.5(8) 3 . ?
O7 O15 Mg5 39.5(10) . . ?
O6 O15 Mg5 86.3(15) . . ?
O4 O15 Mg5 37.9(7) 2_655 . ?
Si1 O15 Pb3 130.8(19) . 3 ?
Si3 O15 Pb3 83.6(15) 3 3 ?
O19 O15 Pb3 100.8(16) . 3 ?
O13 O15 Pb3 66.4(13) 3 3 ?
O17 O15 Pb3 67.1(13) 3 3 ?
O2 O15 Pb3 119.0(12) 3 3 ?
O7 O15 Pb3 163.6(14) . 3 ?
O6 O15 Pb3 114.1(16) . 3 ?
O4 O15 Pb3 133.3(12) 2_655 3 ?
Mg5 O15 Pb3 155.0(11) . 3 ?
Si1 O15 Pb4 107.9(14) . 1_565 ?
Si3 O15 Pb4 105.0(14) 3 1_565 ?
O19 O15 Pb4 119.0(14) . 1_565 ?
O13 O15 Pb4 69.7(11) 3 1_565 ?
O17 O15 Pb4 123.5(15) 3 1_565 ?
O2 O15 Pb4 114.6(12) 3 1_565 ?
O7 O15 Pb4 119.5(13) . 1_565 ?
O6 O15 Pb4 70.2(11) . 1_565 ?
O4 O15 Pb4 68.2(8) 2_655 1_565 ?
Mg5 O15 Pb4 105.9(9) . 1_565 ?
Pb3 O15 Pb4 70.4(7) 3 1_565 ?
Si4 O16 Pb4 132.5(19) . 3_455 ?
Si4 O16 Pb2 119.3(18) . . ?
Pb4 O16 Pb2 101.3(13) 3_455 . ?
Si4 O16 O5 38.9(13) . . ?
Pb4 O16 O5 145(2) 3_455 . ?
Pb2 O16 O5 81.5(14) . . ?
Si4 O16 O13 37.6(13) . . ?
Pb4 O16 O13 96.0(14) 3_455 . ?
Pb2 O16 O13 135.8(18) . . ?
O5 O16 O13 62.3(14) . . ?
Si4 O16 O14 166(2) . 3_455 ?
Pb4 O16 O14 51.9(10) 3_455 3_455 ?
Pb2 O16 O14 50.8(10) . 3_455 ?
O5 O16 O14 128.1(19) . 3_455 ?
O13 O16 O14 139.0(19) . 3_455 ?
Si4 O16 O12 30.6(15) . . ?
Pb4 O16 O12 134.6(17) 3_455 . ?
Pb2 O16 O12 123.0(16) . . ?
O5 O16 O12 59.7(16) . . ?
O13 O16 O12 60.0(15) . . ?
O14 O16 O12 160.4(19) 3_455 . ?
Si4 O16 O11 95.3(19) . 3_455 ?
Pb4 O16 O11 101.6(13) 3_455 3_455 ?
Pb2 O16 O11 99.4(12) . 3_455 ?
O5 O16 O11 112.0(17) . 3_455 ?
O13 O16 O11 116.6(17) . 3_455 ?
O14 O16 O11 96.7(13) 3_455 3_455 ?
O12 O16 O11 64.8(14) . 3_455 ?
Si4 O16 Mg4 66.9(15) . . ?
Pb4 O16 Mg4 107.0(12) 3_455 . ?
Pb2 O16 Mg4 128.7(13) . . ?
O5 O16 Mg4 97.0(15) . . ?
O13 O16 Mg4 82.8(14) . . ?
O14 O16 Mg4 126.9(14) 3_455 . ?
O12 O16 Mg4 38.1(11) . . ?
O11 O16 Mg4 33.8(7) 3_455 . ?
Si4 O16 Mg5 45.2(12) . 2_655 ?
Pb4 O16 Mg5 153.8(15) 3_455 2_655 ?
Pb2 O16 Mg5 98.5(10) . 2_655 ?
O5 O16 Mg5 54.8(13) . 2_655 ?
O13 O16 Mg5 81.4(12) . 2_655 ?
O14 O16 Mg5 139.1(13) 3_455 2_655 ?
O12 O16 Mg5 25.4(10) . 2_655 ?
O11 O16 Mg5 58.0(8) 3_455 2_655 ?
Mg4 O16 Mg5 46.8(6) . 2_655 ?
Si4 O16 Mg2 86.7(16) . 3_455 ?
Pb4 O16 Mg2 122.6(12) 3_455 3_455 ?
Pb2 O16 Mg2 84.8(9) . 3_455 ?
O5 O16 Mg2 92.0(14) . 3_455 ?
O13 O16 Mg2 118.7(15) . 3_455 ?
O14 O16 Mg2 101.4(12) 3_455 3_455 ?
O12 O16 Mg2 59.1(12) . 3_455 ?
O11 O16 Mg2 23.3(6) 3_455 3_455 ?
Mg4 O16 Mg2 43.8(5) . 3_455 ?
Mg5 O16 Mg2 42.6(5) 2_655 3_455 ?
Si4 O16 Mg2 25.2(12) . 2_655 ?
Pb4 O16 Mg2 122.3(11) 3_455 2_655 ?
Pb2 O16 Mg2 136.4(11) . 2_655 ?
O5 O16 Mg2 62.4(12) . 2_655 ?
O13 O16 Mg2 45.2(12) . 2_655 ?
O14 O16 Mg2 169.1(14) 3_455 2_655 ?
O12 O16 Mg2 16.2(10) . 2_655 ?
O11 O16 Mg2 74.9(9) 3_455 2_655 ?
Mg4 O16 Mg2 43.2(5) . 2_655 ?
Mg5 O16 Mg2 41.3(4) 2_655 2_655 ?
Mg2 O16 Mg2 73.6(6) 3_455 2_655 ?
Si3 O17 Si5 138(3) . 1_545 ?
Si3 O17 O8 157(3) . 1_545 ?
Si5 O17 O8 36.1(12) 1_545 1_545 ?
Si3 O17 O18 133(2) . 1_545 ?
Si5 O17 O18 34.8(12) 1_545 1_545 ?
O8 O17 O18 58.5(13) 1_545 1_545 ?
Si3 O17 O13 34.9(13) . . ?
Si5 O17 O13 129(2) 1_545 . ?
O8 O17 O13 162.8(19) 1_545 . ?
O18 O17 O13 104.4(17) 1_545 . ?
Si3 O17 O15 36.4(12) . 3_445 ?
Si5 O17 O15 161(3) 1_545 3_445 ?
O8 O17 O15 137.9(18) 1_545 3_445 ?
O18 O17 O15 162(2) 1_545 3_445 ?
O13 O17 O15 59.3(13) . 3_445 ?
Si3 O17 O10 104(2) . 1_545 ?
Si5 O17 O10 36.2(13) 1_545 1_545 ?
O8 O17 O10 60.4(14) 1_545 1_545 ?
O18 O17 O10 62.9(14) 1_545 1_545 ?
O13 O17 O10 112.3(18) . 1_545 ?
O15 O17 O10 127(2) 3_445 1_545 ?
Si3 O17 O2 33.8(12) . . ?
Si5 O17 O2 108(2) 1_545 . ?
O8 O17 O2 125(2) 1_545 . ?
O18 O17 O2 120.8(17) 1_545 . ?
O13 O17 O2 60.2(15) . . ?
O15 O17 O2 59.4(13) 3_445 . ?
O10 O17 O2 71.8(14) 1_545 . ?
Si3 O17 O3 87.1(18) . 3_445 ?
Si5 O17 O3 82.2(17) 1_545 3_445 ?
O8 O17 O3 70.6(14) 1_545 3_445 ?
O18 O17 O3 116.9(16) 1_545 3_445 ?
O13 O17 O3 121.1(19) . 3_445 ?
O15 O17 O3 79.8(14) 3_445 3_445 ?
O10 O17 O3 60.7(12) 1_545 3_445 ?
O2 O17 O3 63.0(12) . 3_445 ?
Si3 O17 Pb3 83.4(15) . . ?
Si5 O17 Pb3 131(2) 1_545 . ?
O8 O17 Pb3 116.1(17) 1_545 . ?
O18 O17 Pb3 101.3(16) 1_545 . ?
O13 O17 Pb3 66.0(13) . . ?
O15 O17 Pb3 66.8(13) 3_445 . ?
O10 O17 Pb3 163.8(17) 1_545 . ?
O2 O17 Pb3 117.2(13) . . ?
O3 O17 Pb3 134.9(13) 3_445 . ?
Si3 O17 Mg4 73.4(17) . 4_545 ?
Si5 O17 Mg4 73.7(16) 1_545 4_545 ?
O8 O17 Mg4 85.1(14) 1_545 4_545 ?
O18 O17 Mg4 101.1(15) 1_545 4_545 ?
O13 O17 Mg4 97.8(16) . 4_545 ?
O15 O17 Mg4 88.8(15) 3_445 4_545 ?
O10 O17 Mg4 38.8(10) 1_545 4_545 ?
O2 O17 Mg4 40.0(9) . 4_545 ?
O3 O17 Mg4 37.0(8) 3_445 4_545 ?
Pb3 O17 Mg4 155.0(13) . 4_545 ?
Si3 O17 Pb2 105.9(16) . 1_545 ?
Si5 O17 Pb2 108.4(16) 1_545 1_545 ?
O8 O17 Pb2 72.3(11) 1_545 1_545 ?
O18 O17 Pb2 120.0(15) 1_545 1_545 ?
O13 O17 Pb2 122.2(14) . 1_545 ?
O15 O17 Pb2 69.8(11) 3_445 1_545 ?
O10 O17 Pb2 119.8(13) 1_545 1_545 ?
O2 O17 Pb2 114.6(13) . 1_545 ?
O3 O17 Pb2 70.2(9) 3_445 1_545 ?
Pb3 O17 Pb2 70.3(8) . 1_545 ?
Mg4 O17 Pb2 107.0(11) 4_545 1_545 ?
Si5 O18 Pb4 121.1(17) . 1_565 ?
Si5 O18 Pb1 130.8(17) . 1_565 ?
Pb4 O18 Pb1 100.2(14) 1_565 1_565 ?
Si5 O18 O8 36.4(12) . . ?
Pb4 O18 O8 85.4(13) 1_565 . ?
Pb1 O18 O8 144.5(16) 1_565 . ?
Si5 O18 O17 36.8(13) . 1_565 ?
Pb4 O18 O17 135.7(16) 1_565 1_565 ?
Pb1 O18 O17 95.0(13) 1_565 1_565 ?
O8 O18 O17 59.9(14) . 1_565 ?
Si5 O18 O10 32.8(12) . . ?
Pb4 O18 O10 126.7(14) 1_565 . ?
Pb1 O18 O10 132.0(15) 1_565 . ?
O8 O18 O10 59.9(14) . . ?
O17 O18 O10 60.2(14) 1_565 . ?
Si5 O18 O14 166(2) . 1_565 ?
Pb4 O18 O14 51.3(10) 1_565 1_565 ?
Pb1 O18 O14 50.4(10) 1_565 1_565 ?
O8 O18 O14 132.0(18) . 1_565 ?
O17 O18 O14 136.9(18) 1_565 1_565 ?
O10 O18 O14 160.8(16) . 1_565 ?
Si5 O18 O11 97.7(18) . 1_565 ?
Pb4 O18 O11 100.7(11) 1_565 1_565 ?
Pb1 O18 O11 99.9(12) 1_565 1_565 ?
O8 O18 O11 113.7(16) . 1_565 ?
O17 O18 O11 117.3(17) 1_565 1_565 ?
O10 O18 O11 65.0(11) . 1_565 ?
O14 O18 O11 96.0(13) 1_565 1_565 ?
Si5 O18 Mg6 67.3(14) . 1_565 ?
Pb4 O18 Mg6 130.4(12) 1_565 1_565 ?
Pb1 O18 Mg6 106.9(11) 1_565 1_565 ?
O8 O18 Mg6 95.1(15) . 1_565 ?
O17 O18 Mg6 82.6(14) 1_565 1_565 ?
O10 O18 Mg6 36.0(8) . 1_565 ?
O14 O18 Mg6 127.1(13) 1_565 1_565 ?
O11 O18 Mg6 34.7(7) 1_565 1_565 ?
Si5 O18 Mg1 46.2(11) . . ?
Pb4 O18 Mg1 101.0(10) 1_565 . ?
Pb1 O18 Mg1 153.0(13) 1_565 . ?
O8 O18 Mg1 54.4(11) . . ?
O17 O18 Mg1 81.3(13) 1_565 . ?
O10 O18 Mg1 26.3(7) . . ?
O14 O18 Mg1 141.4(12) 1_565 . ?
O11 O18 Mg1 59.7(8) 1_565 . ?
Mg6 O18 Mg1 46.2(6) 1_565 . ?
Si5 O18 Mg4 88.0(15) . 3 ?
Pb4 O18 Mg4 85.8(8) 1_565 3 ?
Pb1 O18 Mg4 123.1(10) 1_565 3 ?
O8 O18 Mg4 92.2(13) . 3 ?
O17 O18 Mg4 119.3(16) 1_565 3 ?
O10 O18 Mg4 59.2(9) . 3 ?
O14 O18 Mg4 102.6(11) 1_565 3 ?
O11 O18 Mg4 25.4(6) 1_565 3 ?
Mg6 O18 Mg4 44.6(5) 1_565 3 ?
Mg1 O18 Mg4 42.8(4) . 3 ?
Si5 O18 Mg4 26.4(11) . 4 ?
Pb4 O18 Mg4 138.8(11) 1_565 4 ?
Pb1 O18 Mg4 121.0(11) 1_565 4 ?
O8 O18 Mg4 60.8(12) . 4 ?
O17 O18 Mg4 45.7(12) 1_565 4 ?
O10 O18 Mg4 15.5(7) . 4 ?
O14 O18 Mg4 167.2(13) 1_565 4 ?
O11 O18 Mg4 75.3(9) 1_565 4 ?
Mg6 O18 Mg4 42.1(5) 1_565 4 ?
Mg1 O18 Mg4 41.0(4) . 4 ?
Mg4 O18 Mg4 73.7(7) 3 4 ?
Si1 O19 Pb1 122(2) . . ?
Si1 O19 Pb2 131(2) . 3_545 ?
Pb1 O19 Pb2 100.7(16) . 3_545 ?
Si1 O19 O15 37.1(14) . . ?
Pb1 O19 O15 137.5(18) . . ?
Pb2 O19 O15 95.6(16) 3_545 . ?
Si1 O19 O6 39.6(14) . . ?
Pb1 O19 O6 83.2(14) . . ?
Pb2 O19 O6 146(2) 3_545 . ?
O15 O19 O6 62.4(14) . . ?
Si1 O19 O7 32.1(14) . . ?
Pb1 O19 O7 126.1(18) . . ?
Pb2 O19 O7 131.4(17) 3_545 . ?
O15 O19 O7 60.1(14) . . ?
O6 O19 O7 62.3(15) . . ?
Si1 O19 O14 167(3) . . ?
Pb1 O19 O14 51.0(10) . . ?
Pb2 O19 O14 50.9(11) 3_545 . ?
O15 O19 O14 138(2) . . ?
O6 O19 O14 129.7(19) . . ?
O7 O19 O14 160(2) . . ?
Si1 O19 O11 95(2) . . ?
Pb1 O19 O11 100.6(14) . . ?
Pb2 O19 O11 99.2(13) 3_545 . ?
O15 O19 O11 115.2(18) . . ?
O6 O19 O11 114(2) . . ?
O7 O19 O11 63.3(13) . . ?
O14 O19 O11 96.5(14) . . ?
Si1 O19 Mg2 66.5(17) . . ?
Pb1 O19 Mg2 128.4(16) . . ?
Pb2 O19 Mg2 106.3(13) 3_545 . ?
O15 O19 Mg2 82.6(14) . . ?
O6 O19 Mg2 96.8(17) . . ?
O7 O19 Mg2 35.7(9) . . ?
O14 O19 Mg2 126.2(15) . . ?
O11 O19 Mg2 32.7(7) . . ?
Si1 O19 Mg3 45.7(15) . . ?
Pb1 O19 Mg3 100.0(13) . . ?
Pb2 O19 Mg3 152.1(15) 3_545 . ?
O15 O19 Mg3 81.3(14) . . ?
O6 O19 Mg3 55.5(14) . . ?
O7 O19 Mg3 26.5(8) . . ?
O14 O19 Mg3 140.2(15) . . ?
O11 O19 Mg3 58.6(10) . . ?
Mg2 O19 Mg3 45.8(6) . . ?
Si1 O19 Mg6 86.3(19) . . ?
Pb1 O19 Mg6 85.6(11) . . ?
Pb2 O19 Mg6 122.0(13) 3_545 . ?
O15 O19 Mg6 117.8(17) . . ?
O6 O19 Mg6 92.0(16) . . ?
O7 O19 Mg6 57.9(11) . . ?
O14 O19 Mg6 102.5(13) . . ?
O11 O19 Mg6 25.1(6) . . ?
Mg2 O19 Mg6 42.8(6) . . ?
Mg3 O19 Mg6 41.8(6) . . ?
Si1 O19 Mg5 24.8(13) . . ?
Pb1 O19 Mg5 138.3(15) . . ?
Pb2 O19 Mg5 121.0(12) 3_545 . ?
O15 O19 Mg5 44.7(12) . . ?
O6 O19 Mg5 62.6(13) . . ?
O7 O19 Mg5 16.0(8) . . ?
O14 O19 Mg5 167.5(15) . . ?
O11 O19 Mg5 74.6(11) . . ?
Mg2 O19 Mg5 43.1(6) . . ?
Mg3 O19 Mg5 41.4(5) . . ?
Mg6 O19 Mg5 73.1(8) . . ?
C1 OC1 OC2 29.1(12) 3 4_556 ?
C1 OC1 OC2 29.1(12) 3 3 ?
OC2 OC1 OC2 58(2) 4_556 3 ?
C1 OC1 Pb1 119.1(9) 3 2_656 ?
OC2 OC1 Pb1 105.8(13) 4_556 2_656 ?
OC2 OC1 Pb1 125.2(15) 3 2_656 ?
C1 OC1 Pb1 119.1(9) 3 . ?
OC2 OC1 Pb1 125.2(15) 4_556 . ?
OC2 OC1 Pb1 105.8(13) 3 . ?
Pb1 OC1 Pb1 121.9(19) 2_656 . ?
C1 OC1 Pb3 92.8(10) 3 . ?
OC2 OC1 Pb3 64.6(12) 4_556 . ?
OC2 OC1 Pb3 120.8(19) 3 . ?
Pb1 OC1 Pb3 82.9(5) 2_656 . ?
Pb1 OC1 Pb3 94.4(6) . . ?
C1 OC1 Pb3 92.8(10) 3 2_656 ?
OC2 OC1 Pb3 120.8(19) 4_556 2_656 ?
OC2 OC1 Pb3 64.6(12) 3 2_656 ?
Pb1 OC1 Pb3 94.4(6) 2_656 2_656 ?
Pb1 OC1 Pb3 82.9(5) . 2_656 ?
Pb3 OC1 Pb3 174(2) . 2_656 ?
C1 OC1 OC4 146.7(10) 3 . ?
OC2 OC1 OC4 175.7(18) 4_556 . ?
OC2 OC1 OC4 117.6(13) 3 . ?
Pb1 OC1 OC4 77.1(14) 2_656 . ?
Pb1 OC1 OC4 54.0(12) . . ?
Pb3 OC1 OC4 119.2(17) . . ?
Pb3 OC1 OC4 55.3(10) 2_656 . ?
C1 OC1 OC4 146.7(10) 3 2_656 ?
OC2 OC1 OC4 117.6(13) 4_556 2_656 ?
OC2 OC1 OC4 175.7(18) 3 2_656 ?
Pb1 OC1 OC4 54.0(12) 2_656 2_656 ?
Pb1 OC1 OC4 77.1(14) . 2_656 ?
Pb3 OC1 OC4 55.3(10) . 2_656 ?
Pb3 OC1 OC4 119.2(17) 2_656 2_656 ?
OC4 OC1 OC4 67(2) . 2_656 ?
C1 OC1 O14 93.0(11) 3 . ?
OC2 OC1 O14 117.7(19) 4_556 . ?
OC2 OC1 O14 68.1(13) 3 . ?
Pb1 OC1 O14 131.2(13) 2_656 . ?
Pb1 OC1 O14 44.9(7) . . ?
Pb3 OC1 O14 134.7(7) . . ?
Pb3 OC1 O14 44.9(7) 2_656 . ?
OC4 OC1 O14 58.5(12) . . ?
OC4 OC1 O14 115.8(17) 2_656 . ?
C1 OC1 O14 93.0(11) 3 2_656 ?
OC2 OC1 O14 68.1(13) 4_556 2_656 ?
OC2 OC1 O14 117.7(19) 3 2_656 ?
Pb1 OC1 O14 44.9(7) 2_656 2_656 ?
Pb1 OC1 O14 131.2(13) . 2_656 ?
Pb3 OC1 O14 44.9(7) . 2_656 ?
Pb3 OC1 O14 134.7(7) 2_656 2_656 ?
OC4 OC1 O14 115.8(17) . 2_656 ?
OC4 OC1 O14 58.5(12) 2_656 2_656 ?
O14 OC1 O14 174(2) . 2_656 ?
C2 OC4 OC3 23(4) 3 2_656 ?
C2 OC4 OC5 39(4) 3 3 ?
OC3 OC4 OC5 63(2) 2_656 3 ?
C2 OC4 Pb1 124(5) 3 . ?
OC3 OC4 Pb1 122(2) 2_656 . ?
OC5 OC4 Pb1 106(3) 3 . ?
C2 OC4 Pb3 105(5) 3 2_656 ?
OC3 OC4 Pb3 129(2) 2_656 2_656 ?
OC5 OC4 Pb3 69(2) 3 2_656 ?
Pb1 OC4 Pb3 85.3(14) . 2_656 ?
C2 OC4 OW 87(5) 3 . ?
OC3 OC4 OW 64.2(18) 2_656 . ?
OC5 OC4 OW 127(3) 3 . ?
Pb1 OC4 OW 101.7(16) . . ?
Pb3 OC4 OW 159(2) 2_656 . ?
C2 OC4 O14 105(5) 3 . ?
OC3 OC4 O14 122(2) 2_656 . ?
OC5 OC4 O14 70(2) 3 . ?
Pb1 OC4 O14 46.1(10) . . ?
Pb3 OC4 O14 46.2(10) 2_656 . ?
OW OC4 O14 147(2) . . ?
C2 OC4 OC1 163(5) 3 . ?
OC3 OC4 OC1 174(2) 2_656 . ?
OC5 OC4 OC1 123(2) 3 . ?
Pb1 OC4 OC1 55.6(9) . . ?
Pb3 OC4 OC1 57.7(11) 2_656 . ?
OW OC4 OC1 110.0(16) . . ?
O14 OC4 OC1 61.1(12) . . ?
C2 OC4 Pb1 140(5) 3 2_656 ?
OC3 OC4 Pb1 132(2) 2_656 2_656 ?
OC5 OC4 Pb1 137(3) 3 2_656 ?
Pb1 OC4 Pb1 96.6(13) . 2_656 ?
Pb3 OC4 Pb1 77.9(11) 2_656 2_656 ?
OW OC4 Pb1 81.6(11) . 2_656 ?
O14 OC4 Pb1 105.2(15) . 2_656 ?
OC1 OC4 Pb1 46.7(7) . 2_656 ?
C2 OC3 OC4 29(5) 4_556 2_656 ?
C2 OC3 OC5 32(5) 4_556 4_556 ?
OC4 OC3 OC5 61(2) 2_656 4_556 ?
C2 OC3 OW 99(6) 4_556 . ?
OC4 OC3 OW 70(2) 2_656 . ?
OC5 OC3 OW 131(3) 4_556 . ?
C2 OC3 Pb2 113(7) 4_556 . ?
OC4 OC3 Pb2 123(3) 2_656 . ?
OC5 OC3 Pb2 103(3) 4_556 . ?
OW OC3 Pb2 102.4(18) . . ?
C2 OC3 Pb3 97(5) 4_556 4_556 ?
OC4 OC3 Pb3 124(2) 2_656 4_556 ?
OC5 OC3 Pb3 64.9(19) 4_556 4_556 ?
OW OC3 Pb3 161(2) . 4_556 ?
Pb2 OC3 Pb3 81.5(14) . 4_556 ?
C2 OC3 OC5 149(6) 4_556 1_565 ?
OC4 OC3 OC5 175(3) 2_656 1_565 ?
OC5 OC3 OC5 118.4(18) 4_556 1_565 ?
OW OC3 OC5 111(2) . 1_565 ?
Pb2 OC3 OC5 53.0(16) . 1_565 ?
Pb3 OC3 OC5 56.5(14) 4_556 1_565 ?
C2 OC3 O14 92(6) 4_556 3_455 ?
OC4 OC3 O14 119(2) 2_656 3_455 ?
OC5 OC3 O14 68(2) 4_556 3_455 ?
OW OC3 O14 146(2) . 3_455 ?
Pb2 OC3 O14 43.7(10) . 3_455 ?
Pb3 OC3 O14 43.9(9) 4_556 3_455 ?
OC5 OC3 O14 58.0(16) 1_565 3_455 ?
C2 OC3 OC2 152(6) 4_556 4_566 ?
OC4 OC3 OC2 124(2) 2_656 4_566 ?
OC5 OC3 OC2 175(3) 4_556 4_566 ?
OW OC3 OC2 54.0(15) . 4_566 ?
Pb2 OC3 OC2 72.1(14) . 4_566 ?
Pb3 OC3 OC2 111.0(17) 4_556 4_566 ?
OC5 OC3 OC2 56.7(16) 1_565 4_566 ?
O14 OC3 OC2 107.0(18) 3_455 4_566 ?
C2 OC3 Pb4 150(7) 4_556 2_666 ?
OC4 OC3 Pb4 137(2) 2_656 2_666 ?
OC5 OC3 Pb4 134(3) 4_556 2_666 ?
OW OC3 Pb4 83.4(15) . 2_666 ?
Pb2 OC3 Pb4 95.5(14) . 2_666 ?
Pb3 OC3 Pb4 77.4(12) 4_556 2_666 ?
OC5 OC3 Pb4 47.3(15) 1_565 2_666 ?
O14 OC3 Pb4 102.5(15) 3_455 2_666 ?
OC2 OC3 Pb4 45.1(10) 4_566 2_666 ?
C1 OC2 OC2 29(5) . 2_556 ?
C1 OC2 OC1 32(5) . 3_445 ?
OC2 OC2 OC1 60.9(12) 2_556 3_445 ?
C1 OC2 Pb4 118(3) . 3_445 ?
OC2 OC2 Pb4 122(3) 2_556 3_445 ?
OC1 OC2 Pb4 104.6(18) 3_445 3_445 ?
C1 OC2 OW 95(5) . 3_435 ?
OC2 OC2 OW 66.1(10) 2_556 3_435 ?
OC1 OC2 OW 127.0(19) 3_445 3_435 ?
Pb4 OC2 OW 102.9(16) 3_445 3_435 ?
C1 OC2 Pb3 98(5) . 4_546 ?
OC2 OC2 Pb3 125.3(13) 2_556 4_546 ?
OC1 OC2 Pb3 66.6(13) 3_445 4_546 ?
Pb4 OC2 Pb3 84.2(12) 3_445 4_546 ?
OW OC2 Pb3 161(2) 3_435 4_546 ?
C1 OC2 OC5 153(6) . 4_546 ?
OC2 OC2 OC5 178(2) 2_556 4_546 ?
OC1 OC2 OC5 121(2) 3_445 4_546 ?
Pb4 OC2 OC5 56.7(16) 3_445 4_546 ?
OW OC2 OC5 111.9(19) 3_435 4_546 ?
Pb3 OC2 OC5 57.0(14) 4_546 4_546 ?
C1 OC2 O14 96(5) . 3_445 ?
OC2 OC2 O14 120(2) 2_556 3_445 ?
OC1 OC2 O14 68.0(14) 3_445 3_445 ?
Pb4 OC2 O14 45.6(9) 3_445 3_445 ?
OW OC2 O14 148(2) 3_435 3_445 ?
Pb3 OC2 O14 45.1(10) 4_546 3_445 ?
OC5 OC2 O14 61.3(16) 4_546 3_445 ?
C1 OC2 OC3 147(5) . 4_536 ?
OC2 OC2 OC3 118.4(11) 2_556 4_536 ?
OC1 OC2 OC3 177(2) 3_445 4_536 ?
Pb4 OC2 OC3 73.5(13) 3_445 4_536 ?
OW OC2 OC3 52.4(12) 3_435 4_536 ?
Pb3 OC2 OC3 114.7(16) 4_546 4_536 ?
OC5 OC2 OC3 59.5(16) 4_546 4_536 ?
O14 OC2 OC3 111.1(16) 3_445 4_536 ?
C1 OC2 Pb2 144(3) . 4_536 ?
OC2 OC2 Pb2 133(3) 2_556 4_536 ?
OC1 OC2 Pb2 135.7(19) 3_445 4_536 ?
Pb4 OC2 Pb2 97.4(12) 3_445 4_536 ?
OW OC2 Pb2 83.0(12) 3_435 4_536 ?
Pb3 OC2 Pb2 78.2(11) 4_546 4_536 ?
OC5 OC2 Pb2 46.4(15) 4_546 4_536 ?
O14 OC2 Pb2 105.2(13) 3_445 4_536 ?
OC3 OC2 Pb2 46.8(11) 4_536 4_536 ?
C2 OC5 OC4 34(4) . 3_445 ?
C2 OC5 OC3 23(4) . 4_546 ?
OC4 OC5 OC3 57(2) 3_445 4_546 ?
C2 OC5 Pb2 124(5) . 1_545 ?
OC4 OC5 Pb2 106(3) 3_445 1_545 ?
OC3 OC5 Pb2 126(3) 4_546 1_545 ?
C2 OC5 Pb4 114(5) . 2_656 ?
OC4 OC5 Pb4 124(3) 3_445 2_656 ?
OC3 OC5 Pb4 107(3) 4_546 2_656 ?
Pb2 OC5 Pb4 122(2) 1_545 2_656 ?
C2 OC5 Pb3 89(4) . . ?
OC4 OC5 Pb3 122(3) 3_445 . ?
OC3 OC5 Pb3 67(2) 4_546 . ?
Pb2 OC5 Pb3 96(2) 1_545 . ?
Pb4 OC5 Pb3 82.4(17) 2_656 . ?
C2 OC5 Pb3 96(5) . 4_546 ?
OC4 OC5 Pb3 63.8(19) 3_445 4_546 ?
OC3 OC5 Pb3 118(3) 4_546 4_546 ?
Pb2 OC5 Pb3 82.7(18) 1_545 4_546 ?
Pb4 OC5 Pb3 93(2) 2_656 4_546 ?
Pb3 OC5 Pb3 174(2) . 4_546 ?
C2 OC5 OC2 143(5) . 4_556 ?
OC4 OC5 OC2 177(4) 3_445 4_556 ?
OC3 OC5 OC2 121(3) 4_546 4_556 ?
Pb2 OC5 OC2 77.1(18) 1_545 4_556 ?
Pb4 OC5 OC2 54.1(15) 2_656 4_556 ?
Pb3 OC5 OC2 56.5(14) . 4_556 ?
Pb3 OC5 OC2 118(2) 4_546 4_556 ?
C2 OC5 O14 98(5) . 3_445 ?
OC4 OC5 O14 67(2) 3_445 3_445 ?
OC3 OC5 O14 115(3) 4_546 3_445 ?
Pb2 OC5 O14 45.3(12) 1_545 3_445 ?
Pb4 OC5 O14 131(2) 2_656 3_445 ?
Pb3 OC5 O14 137(3) . 3_445 ?
Pb3 OC5 O14 44.9(11) 4_546 3_445 ?
OC2 OC5 O14 116(2) 4_556 3_445 ?
C2 OC5 O14 87(5) . 2_656 ?
OC4 OC5 O14 117(3) 3_445 2_656 ?
OC3 OC5 O14 70(2) 4_546 2_656 ?
Pb2 OC5 O14 133(2) 1_545 2_656 ?
Pb4 OC5 O14 44.7(12) 2_656 2_656 ?
Pb3 OC5 O14 44.6(11) . 2_656 ?
Pb3 OC5 O14 133(3) 4_546 2_656 ?
OC2 OC5 O14 60.0(16) 4_556 2_656 ?
O14 OC5 O14 175(2) 3_445 2_656 ?
C2 OC5 OC3 152(5) . 1_545 ?
OC4 OC5 OC3 118(3) 3_445 1_545 ?
OC3 OC5 OC3 175(3) 4_546 1_545 ?
Pb2 OC5 OC3 55.4(16) 1_545 1_545 ?
Pb4 OC5 OC3 74.7(18) 2_656 1_545 ?
Pb3 OC5 OC3 118(2) . 1_545 ?
Pb3 OC5 OC3 56.2(14) 4_546 1_545 ?
OC2 OC5 OC3 63.8(17) 4_556 1_545 ?
O14 OC5 OC3 61.5(16) 3_445 1_545 ?
O14 OC5 OC3 114(2) 2_656 1_545 ?
OC2 C1 OC2 123(10) 2_556 . ?
OC2 C1 OC1 119(5) 2_556 3_445 ?
OC2 C1 OC1 119(5) . 3_445 ?
OC3 C2 OC4 127(8) 4_546 3_445 ?
OC3 C2 OC5 125(8) 4_546 . ?
OC4 C2 OC5 106(7) 3_445 . ?

loop_
_geom_bond_atom_site_label_1
_geom_bond_atom_site_label_2
_geom_bond_distance
_geom_bond_site_symmetry_2
_geom_bond_publ_flag
Pb1 O14 2.23(3) . ?
Pb1 O19 2.40(4) . ?
Pb1 O18 2.43(3) 1_545 ?
Pb1 OC4 2.63(5) . ?
Pb1 OC1 2.69(2) . ?
Pb1 O6 3.30(4) . ?
Pb1 Si1 3.464(13) . ?
Pb1 OC4 3.60(5) 2_656 ?
Pb1 Si5 3.642(13) 1_545 ?
Pb1 Pb3 3.644(3) 2_656 ?
Pb1 O13 3.65(4) . ?
Pb1 O17 3.70(4) . ?
Pb2 O14 2.23(3) 3_455 ?
Pb2 O19 2.42(4) 3_455 ?
Pb2 O16 2.42(4) . ?
Pb2 OC5 2.65(7) 1_565 ?
Pb2 OC3 2.73(6) . ?
Pb2 O5 3.21(4) . ?
Pb2 Si4 3.483(12) . ?
Pb2 OC2 3.56(5) 4_566 ?
Pb2 Si1 3.622(15) 3_455 ?
Pb2 Pb3 3.631(3) 4_556 ?
Pb2 O17 3.65(4) 1_565 ?
Pb2 O15 3.69(3) 3_455 ?
Pb4 O14 2.26(3) . ?
Pb4 O16 2.37(3) 3_545 ?
Pb4 O18 2.40(3) 1_545 ?
Pb4 OC2 2.64(5) 3 ?
Pb4 OC5 2.73(7) 2_656 ?
Pb4 O8 3.32(4) 1_545 ?
Pb4 Si5 3.462(14) 1_545 ?
Pb4 OC3 3.58(5) 2_646 ?
Pb4 Si4 3.632(14) 3_545 ?
Pb4 Pb3 3.633(3) 2_656 ?
Pb4 O15 3.67(3) 1_545 ?
Pb4 O13 3.68(4) 3_545 ?
Pb3 O14 2.27(4) 2_656 ?
Pb3 OC4 2.74(5) 2_656 ?
Pb3 OC2 2.77(5) 4_556 ?
Pb3 OC5 2.79(6) . ?
Pb3 OC1 2.819(4) . ?
Pb3 OC3 2.83(5) 4_546 ?
Pb3 OC5 2.84(6) 4_556 ?
Pb3 O13 3.31(4) . ?
Pb3 O15 3.35(4) 3_445 ?
Pb3 O17 3.36(4) . ?
Pb3 Si3 3.559(13) . ?
Pb3 Pb2 3.631(3) 4_546 ?
Si1 O19 1.54(4) . ?
Si1 O15 1.62(4) . ?
Si1 O7 1.65(4) . ?
Si1 O6 1.70(4) . ?
Si1 Mg5 3.26(2) . ?
Si1 Mg2 3.31(2) . ?
Si1 Mg3 3.313(16) . ?
Si1 Pb2 3.622(15) 3_545 ?
Si1 Mg1 4.44(2) . ?
Si1 Mg4 4.62(2) 2_655 ?
Si1 Mg6 4.67(2) . ?
Si2 O9 1.55(4) . ?
Si2 O6 1.60(4) . ?
Si2 O8 1.67(4) . ?
Si2 O5 1.69(4) . ?
Si2 Mg5 3.15(2) 2_655 ?
Si2 Mg3 3.203(17) . ?
Si2 Mg1 3.215(17) . ?
Si2 Mg2 4.50(2) 2_655 ?
Si2 Mg5 4.51(2) . ?
Si2 Mg4 4.55(2) 4 ?
Si3 O13 1.59(4) . ?
Si3 O2 1.61(3) . ?
Si3 O17 1.62(4) . ?
Si3 O15 1.63(3) 3_445 ?
Si3 Mg5 3.24(2) 3_445 ?
Si3 Mg2 3.26(2) 2_655 ?
Si3 Mg4 3.30(2) 4_545 ?
Si3 Mg4 4.41(2) . ?
Si3 Mg6 4.458(13) . ?
Si3 Mg2 4.46(2) 3_445 ?
Si4 O16 1.59(4) . ?
Si4 O5 1.61(4) . ?
Si4 O12 1.63(6) . ?
Si4 O13 1.64(4) . ?
Si4 Mg5 3.28(2) 2_655 ?
Si4 Mg4 3.28(2) . ?
Si4 Mg2 3.29(2) 2_655 ?
Si4 Pb4 3.632(13) 3_455 ?
Si4 Mg3 4.428(13) . ?
Si4 Mg5 4.55(2) 3_445 ?
Si4 Mg2 4.64(2) 3_455 ?
Si5 O18 1.55(4) . ?
Si5 O8 1.55(4) . ?
Si5 O17 1.63(4) 1_565 ?
Si5 O10 1.66(4) . ?
Si5 Mg1 3.288(16) . ?
Si5 Mg4 3.31(2) 4 ?
Si5 Mg6 3.375(18) 1_565 ?
Si5 Pb4 3.462(14) 1_565 ?
Si5 Pb1 3.642(13) 1_565 ?
Si5 Mg5 4.38(2) 2_655 ?
Si5 Mg2 4.56(2) 2_665 ?
Si5 Mg4 4.58(2) 3 ?
Mg1 O4 2.09(3) 2_655 ?
Mg1 O4 2.09(3) . ?
Mg1 O10 2.10(3) . ?
Mg1 O10 2.10(3) 2_655 ?
Mg1 O9 2.12(4) 2_655 ?
Mg1 O9 2.12(4) . ?
Mg1 Mg6 3.10(3) 1_565 ?
Mg1 Mg4 3.113(18) 3 ?
Mg1 Mg4 3.113(18) 4 ?
Mg1 Mg5 3.126(17) 2_655 ?
Mg1 Mg5 3.126(17) . ?
Mg1 Mg3 3.15(3) . ?
Mg2 O11 1.96(3) . ?
Mg2 O1 2.09(4) 2_655 ?
Mg2 O7 2.11(4) . ?
Mg2 O3 2.12(3) . ?
Mg2 O12 2.13(5) 2_655 ?
Mg2 O2 2.14(3) 2_655 ?
Mg2 Mg6 3.082(18) . ?
Mg2 Mg3 3.088(18) . ?
Mg2 Mg4 3.105(19) 3_545 ?
Mg2 Mg5 3.15(2) . ?
Mg2 Mg5 3.15(2) 4_645 ?
Mg2 Mg4 3.191(19) 2_655 ?
Mg3 O1 2.02(4) . ?
Mg3 O1 2.02(4) 2_655 ?
Mg3 O9 2.07(4) . ?
Mg3 O9 2.07(4) 2_655 ?
Mg3 O7 2.13(4) . ?
Mg3 O7 2.13(4) 2_655 ?
Mg3 Mg2 3.088(18) 2_655 ?
Mg3 Mg6 3.12(3) . ?
Mg3 Mg5 3.134(18) . ?
Mg3 Mg5 3.134(18) 2_655 ?
Mg4 O11 2.00(3) 3_455 ?
Mg4 O4 2.06(3) 4_545 ?
Mg4 O3 2.09(3) 2_655 ?
Mg4 O10 2.12(4) 4_545 ?
Mg4 O2 2.17(3) 4 ?
Mg4 O12 2.20(5) . ?
Mg4 Mg2 3.105(19) 3_455 ?
Mg4 Mg6 3.110(19) 3_455 ?
Mg4 Mg1 3.113(18) 3_445 ?
Mg4 Mg5 3.13(2) 3_445 ?
Mg4 Mg5 3.14(2) 2_655 ?
Mg4 Mg2 3.191(19) 2_655 ?
Mg5 O3 2.05(3) 4_655 ?
Mg5 O2 2.06(3) 3 ?
Mg5 O12 2.07(5) 2_655 ?
Mg5 O7 2.11(4) . ?
Mg5 O4 2.11(3) 2_655 ?
Mg5 O9 2.12(4) 2_655 ?
Mg5 Mg4 3.13(2) 3 ?
Mg5 Mg4 3.14(2) 2_655 ?
Mg5 Mg2 3.15(2) 4_655 ?
Mg6 O11 2.09(3) . ?
Mg6 O11 2.09(3) 2_655 ?
Mg6 O1 2.10(4) . ?
Mg6 O1 2.10(4) 2_655 ?
Mg6 O10 2.16(3) 2_645 ?
Mg6 O10 2.16(3) 1_545 ?
Mg6 Mg2 3.082(18) 2_655 ?
Mg6 Mg1 3.10(3) 1_545 ?
Mg6 Mg4 3.110(19) 4_545 ?
Mg6 Mg4 3.110(19) 3_545 ?
OW OC3 2.71(5) . ?
OW OC3 2.71(5) 2_656 ?
OW OC2 2.77(6) 3_565 ?
OW OC2 2.77(6) 4_566 ?
OW OC4 2.83(6) 2_656 ?
OW OC4 2.83(6) . ?
O1 Mg2 2.09(4) 2_655 ?
O1 O1 2.68(7) 2_655 ?
O1 O11 2.74(5) 2_655 ?
O1 O7 2.81(5) 2_655 ?
O1 O12 2.99(5) . ?
O1 O9 3.05(5) . ?
O1 O7 3.12(5) . ?
O1 O11 3.14(4) . ?
O1 O2 3.20(4) . ?
O1 O10 3.21(4) 1_545 ?
O2 Mg5 2.06(3) 3_445 ?
O2 Mg2 2.14(3) 2_655 ?
O2 Mg4 2.17(3) 4_545 ?
O2 O15 2.63(5) 3_445 ?
O2 O13 2.65(5) . ?
O2 O17 2.68(5) . ?
O2 O11 2.73(4) 2_655 ?
O2 O3 2.74(4) 2_655 ?
O2 O12 2.86(6) 4_545 ?
O2 O7 3.05(4) 3_445 ?
O2 O4 3.08(4) 4_545 ?
O3 Mg5 2.05(3) 4_645 ?
O3 Mg4 2.09(3) 2_655 ?
O3 O4 2.74(4) 3_545 ?
O3 O2 2.74(4) 2_655 ?
O3 O12 2.83(6) 2_655 ?
O3 O10 2.99(4) 3_545 ?
O3 O2 3.09(4) 3 ?
O3 O11 3.15(4) . ?
O3 O9 3.16(4) 3_545 ?
O3 O7 3.17(4) . ?
O3 O17 3.18(5) 3 ?
O4 Mg4 2.06(3) 4 ?
O4 Mg5 2.11(3) 2_655 ?
O4 O3 2.74(4) 3_455 ?
O4 O10 2.79(5) . ?
O4 O9 2.84(5) . ?
O4 O7 3.04(4) 2_655 ?
O4 O9 3.08(4) 2_655 ?
O4 O2 3.08(4) 4 ?
O4 O10 3.15(4) 2_655 ?
O4 O11 3.17(4) 2_665 ?
O4 O15 3.18(5) 2_655 ?
O5 O16 2.50(5) . ?
O5 O6 2.63(5) . ?
O5 O13 2.63(5) . ?
O5 O12 2.65(7) . ?
O5 O8 2.66(5) . ?
O5 O9 2.74(5) . ?
O5 Mg5 3.43(5) 2_655 ?
O6 O19 2.57(5) . ?
O6 O8 2.61(5) . ?
O6 O9 2.62(6) . ?
O6 O15 2.66(5) . ?
O6 O7 2.75(5) . ?
O6 Pb4 3.73(4) 1_565 ?
O7 O15 2.65(5) . ?
O7 O19 2.73(6) . ?
O7 O12 2.79(6) 2_655 ?
O7 O1 2.81(5) 2_655 ?
O7 O9 2.82(5) 2_655 ?
O7 O4 3.04(4) 2_655 ?
O7 O2 3.05(4) 3 ?
O8 O18 2.50(5) . ?
O8 O17 2.54(5) 1_565 ?
O8 O10 2.62(5) . ?
O8 O9 2.66(5) . ?
O8 Pb4 3.32(4) 1_565 ?
O8 Mg5 3.90(4) 2_655 ?
O9 Mg5 2.12(4) 2_655 ?
O9 O9 2.77(7) 2_655 ?
O9 O7 2.82(5) 2_655 ?
O9 O12 3.03(5) . ?
O10 Mg4 2.12(4) 4 ?
O10 Mg6 2.16(3) 1_565 ?
O10 O17 2.67(5) 1_565 ?
O10 O18 2.74(5) . ?
O10 O11 2.79(5) 2_665 ?
O10 O10 2.91(6) 2_655 ?
O10 O3 2.99(4) 3_455 ?
O11 Mg4 2.00(3) 3_545 ?
O11 O2 2.73(4) 2_655 ?
O11 O1 2.74(5) 2_655 ?
O11 O10 2.79(5) 2_645 ?
O11 O4 3.17(4) 2_645 ?
O11 O16 3.23(5) 3_545 ?
O11 O18 3.24(5) 1_545 ?
O12 Mg5 2.07(5) 2_655 ?
O12 Mg2 2.13(5) 2_655 ?
O12 O13 2.69(7) . ?
O12 O16 2.78(6) . ?
O12 O7 2.79(6) 2_655 ?
O12 O3 2.83(6) 2_655 ?
O12 O2 2.86(6) 4 ?
O13 O16 2.58(5) . ?
O13 O15 2.59(5) 3_445 ?
O13 O17 2.62(5) . ?
O13 Mg2 3.37(5) 2_655 ?
O14 Pb2 2.23(3) 3_545 ?
O14 Pb3 2.27(4) 2_656 ?
O14 O19 2.74(5) . ?
O14 O16 2.74(5) 3_545 ?
O14 O18 2.77(5) 1_545 ?
O14 OC4 3.01(6) . ?
O14 OC5 3.07(8) 3 ?
O14 OC1 3.09(3) . ?
O14 OC2 3.09(6) 3 ?
O14 OC5 3.13(7) 2_656 ?
O15 Si3 1.63(3) 3 ?
O15 O19 2.56(5) . ?
O15 O13 2.59(5) 3 ?
O15 O17 2.63(5) 3 ?
O15 O2 2.63(5) 3 ?
O15 O4 3.18(5) 2_655 ?
O15 Pb3 3.35(4) 3 ?
O15 Pb4 3.67(3) 1_565 ?
O16 Pb4 2.37(3) 3_455 ?
O16 O14 2.74(5) 3_455 ?
O16 O11 3.23(5) 3_455 ?
O16 Mg5 4.20(4) 2_655 ?
O16 Mg2 4.46(4) 3_455 ?
O16 Mg2 4.66(4) 2_655 ?
O17 Si5 1.63(4) 1_545 ?
O17 O8 2.54(5) 1_545 ?
O17 O18 2.58(5) 1_545 ?
O17 O15 2.63(5) 3_445 ?
O17 O10 2.67(5) 1_545 ?
O17 O3 3.18(5) 3_445 ?
O17 Mg4 3.38(5) 4_545 ?
O17 Pb2 3.65(4) 1_545 ?
O18 Pb4 2.40(3) 1_565 ?
O18 Pb1 2.43(3) 1_565 ?
O18 O17 2.58(5) 1_565 ?
O18 O14 2.77(5) 1_565 ?
O18 O11 3.24(5) 1_565 ?
O18 Mg6 3.66(4) 1_565 ?
O18 Mg4 4.36(4) 3 ?
O18 Mg4 4.63(4) 4 ?
O19 Pb2 2.42(4) 3_545 ?
OC1 C1 1.40(13) 3 ?
OC1 OC2 2.31(6) 4_556 ?
OC1 OC2 2.31(6) 3 ?
OC1 Pb1 2.69(2) 2_656 ?
OC1 Pb3 2.819(4) 2_656 ?
OC1 OC4 3.07(7) . ?
OC1 OC4 3.07(7) 2_656 ?
OC1 O14 3.09(3) 2_656 ?
OC4 C2 1.33(10) 3 ?
OC4 OC3 2.16(6) 2_656 ?
OC4 OC5 2.26(7) 3 ?
OC4 Pb3 2.74(5) 2_656 ?
OC4 Pb1 3.60(5) 2_656 ?
OC3 C2 1.08(10) 4_556 ?
OC3 OC4 2.16(6) 2_656 ?
OC3 OC5 2.29(8) 4_556 ?
OC3 Pb3 2.83(5) 4_556 ?
OC3 OC5 3.15(8) 1_565 ?
OC3 O14 3.17(6) 3_455 ?
OC3 OC2 3.28(6) 4_566 ?
OC3 Pb4 3.58(5) 2_666 ?
OC2 C1 1.28(7) . ?
OC2 OC2 2.24(8) 2_556 ?
OC2 OC1 2.31(6) 3_445 ?
OC2 Pb4 2.64(5) 3_445 ?
OC2 OW 2.77(6) 3_435 ?
OC2 Pb3 2.77(5) 4_546 ?
OC2 OC5 3.05(7) 4_546 ?
OC2 O14 3.09(6) 3_445 ?
OC2 OC3 3.28(6) 4_536 ?
OC2 Pb2 3.56(5) 4_536 ?
OC5 C2 1.49(11) . ?
OC5 OC4 2.26(7) 3_445 ?
OC5 OC3 2.29(8) 4_546 ?
OC5 Pb2 2.65(7) 1_545 ?
OC5 Pb4 2.73(7) 2_656 ?
OC5 Pb3 2.84(6) 4_546 ?
OC5 OC2 3.05(7) 4_556 ?
OC5 O14 3.07(8) 3_445 ?
OC5 O14 3.13(7) 2_656 ?
OC5 OC3 3.15(8) 1_545 ?
C1 OC2 1.28(7) 2_556 ?
C1 OC1 1.40(13) 3_445 ?
C2 OC3 1.08(10) 4_546 ?
C2 OC4 1.33(10) 3_445 ?

loop_
_cod_related_entry_id
_cod_related_entry_database
_cod_related_entry_code
1 AMCSD 0018886
